data_7049655
loop_
_publ_author_name
'Thu\'ery, Pierre'
'Atoini, Youssef'
'Harrowfield, Jack'

_publ_section_title
;
 The sulfonate group as a ligand: a fine balance between hydrogen bonding
 and metal ion coordination in uranyl ion complexes.
;
_journal_issue 24
_journal_name_full 'Dalton transactions (Cambridge, England : 2003)'
_journal_page_first 8756
_journal_page_last 8772
_journal_paper_doi 10.1039/c9dt01024f
_journal_volume 48
_journal_year 2019
_chemical_formula_sum 'C176 H183 O58 P5 S8 U2'
_chemical_formula_weight 4113.60
_space_group_crystal_system triclinic
_space_group_IT_number 2
_space_group_name_Hall '-P 1'
_space_group_name_H-M_alt 'P -1'
_symmetry_space_group_name_Hall '-P 1'
_symmetry_space_group_name_H-M 'P -1'
_atom_sites_solution_hydrogens mixed
_atom_sites_solution_primary dual
_audit_creation_method SHELXL-2014
_audit_update_record
;
2019-01-23 deposited with the CCDC.    2019-04-11 downloaded from the CCDC.
;
_cell_angle_alpha 70.701(2)
_cell_angle_beta 79.095(3)
_cell_angle_gamma 89.039(3)
_cell_formula_units_Z 2
_cell_length_a 16.8351(4)
_cell_length_b 23.7794(12)
_cell_length_c 23.8357(11)
_cell_measurement_reflns_used 447630
_cell_measurement_temperature 100(2)
_cell_measurement_theta_max 25.68
_cell_measurement_theta_min 2.08
_cell_volume 8832.5(7)
_computing_cell_refinement 'HKL2000 (Otwinowski & Minor, 1997)'
_computing_data_collection 'COLLECT (Nonius, 1998)'
_computing_data_reduction 'HKL2000 (Otwinowski & Minor, 1997)'
_computing_molecular_graphics 'SHELXTL (Sheldrick, 2008)'
_computing_publication_material 'SHELXTL (Sheldrick, 2008); PLATON (Spek, 2003)'
_computing_structure_refinement 'SHELXL (Sheldrick, 2015)'
_computing_structure_solution 'SHELXT (Sheldrick, 2015)'
_diffrn_ambient_temperature 100(2)
_diffrn_measured_fraction_theta_full 0.999
_diffrn_measured_fraction_theta_max 0.999
_diffrn_measurement_device_type 'Nonius Kappa-CCD area-detector diffractometer'
_diffrn_measurement_method '1 \f and 15 \w scans with 2\% steps (792 frames)'
_diffrn_radiation_monochromator graphite
_diffrn_radiation_source 'fine-focus sealed tube'
_diffrn_radiation_type MoK\a
_diffrn_radiation_wavelength 0.71073
_diffrn_reflns_av_R_equivalents 0.0625
_diffrn_reflns_av_unetI/netI 0.0892
_diffrn_reflns_Laue_measured_fraction_full 0.999
_diffrn_reflns_Laue_measured_fraction_max 0.999
_diffrn_reflns_limit_h_max 20
_diffrn_reflns_limit_h_min -20
_diffrn_reflns_limit_k_max 28
_diffrn_reflns_limit_k_min -28
_diffrn_reflns_limit_l_max 29
_diffrn_reflns_limit_l_min -29
_diffrn_reflns_number 447630
_diffrn_reflns_point_group_measured_fraction_full 0.999
_diffrn_reflns_point_group_measured_fraction_max 0.999
_diffrn_reflns_theta_full 25.242
_diffrn_reflns_theta_max 25.682
_diffrn_reflns_theta_min 2.082
_diffrn_standards_decay_% 0
_diffrn_standards_interval_time 0
_diffrn_standards_number 0
_exptl_absorpt_coefficient_mu 2.059
_exptl_absorpt_correction_T_max 0.765
_exptl_absorpt_correction_T_min 0.645
_exptl_absorpt_correction_type multi-scan
_exptl_absorpt_process_details 'SCALEPACK (Otwinowski & Minor, 1997)'
_exptl_crystal_colour 'translucent yellow'
_exptl_crystal_density_diffrn 1.547
_exptl_crystal_description parallelepiped
_exptl_crystal_F_000 4180
_exptl_crystal_size_max 0.18
_exptl_crystal_size_mid 0.16
_exptl_crystal_size_min 0.13
_platon_squeeze_details
;
TITL a         P -1         R = 0.06
CELL   16.8351   23.7794   23.8357     70.70     79.10     89.04
SPGR P-1
# Solvent Accessible Volume =       145
# Electrons Found in S.A.V. =        26
# Note: Atoms in Void are Labelled as Cxxx and Qxxx for all Others
C101 0.843 0.703 0.256 !       6.53 eA-3
Q102 0.899 0.681 0.225 !       4.19 eA-3
Q103 0.130 0.555 0.216 !       1.70 eA-3
Q104 0.517 0.647 0.037 !       1.54 eA-3
Q105 0.662 0.399 0.366 !       1.53 eA-3
Q106 0.836 0.578 0.257 !       1.49 eA-3
Q107 0.809 0.897 0.207 !       1.46 eA-3
Q108 0.161 0.891 0.372 !       1.33 eA-3
Q109 0.832 0.946 0.211 !       1.28 eA-3
Q110 0.016 0.149 0.039 !       1.22 eA-3
Q111 0.618 0.618 0.014 !       1.16 eA-3
Q112 0.883 0.906 0.204 !       1.13 eA-3
Q113 0.875 0.986 0.195 !       1.13 eA-3
Q114 0.538 0.596 0.022 !       1.12 eA-3
Q115 0.966 0.983 0.188 !       1.08 eA-3
Q116 0.638 0.040 0.227 !       1.07 eA-3
Q117 0.753 0.899 0.146 !       1.02 eA-3
Q118 0.741 0.795 0.256 !       1.00 eA-3
Q119 0.679 0.571 0.032 !       0.96 eA-3
Q120 0.938 0.923 0.220 !       0.93 eA-3
Q121 0.781 0.814 0.094 !       0.89 eA-3
Q122 0.973 0.203 0.024 !       0.89 eA-3
Q123 0.710 0.439 0.376 !       0.88 eA-3
Q124 0.907 0.922 0.243 !       0.88 eA-3
Q125 0.845 0.650 0.266 !       0.87 eA-3
Q126 0.998 0.678 0.029 !       0.87 eA-3
Q127 0.935 0.306 0.047 !       0.85 eA-3
Q128 0.230 0.547 0.297 !       0.84 eA-3
Q129 0.195 0.525 0.221 !       0.81 eA-3
Q130 0.606 0.382 0.357 !       0.81 eA-3
Q131 0.287 0.976 0.205 !       0.81 eA-3
Q132 0.212 0.931 0.385 !       0.81 eA-3
Q133 0.500 0.696 0.406 !       0.81 eA-3
Q134 0.550 0.796 0.041 !       0.81 eA-3
Q135 0.731 0.834 0.458 !       0.81 eA-3
Q136 0.921 0.955 0.194 !       0.80 eA-3
Q137 0.481 0.766 0.047 !       0.80 eA-3
Q138 0.836 0.985 0.163 !       0.80 eA-3
Q139 0.766 0.421 0.232 !       0.80 eA-3
Q140 0.122 0.251 0.323 !       0.80 eA-3
Q141 0.907 0.266 0.024 !       0.79 eA-3
Q142 0.754 0.204 0.306 !       0.78 eA-3
Q143 0.890 0.743 0.226 !       0.78 eA-3
Q144 0.139 0.552 0.334 !       0.78 eA-3
Q145 0.467 0.736 0.400 !       0.77 eA-3
Q146 0.800 0.062 0.229 !       0.77 eA-3
Q147 0.367 0.055 0.274 !       0.76 eA-3
Q148 0.948 0.447 0.015 !       0.76 eA-3
Q149 0.063 0.305 0.343 !       0.76 eA-3
Q150 0.909 0.391 0.042 !       0.76 eA-3
Q151 0.299 0.554 0.281 !       0.76 eA-3
Q152 0.122 0.537 0.303 !       0.76 eA-3
Q153 0.969 0.392 0.428 !       0.76 eA-3
Q154 0.405 0.866 0.283 !       0.75 eA-3
Q155 0.735 0.789 0.440 !       0.75 eA-3
Q156 0.427 0.944 0.008 !       0.75 eA-3
Q157 0.394 0.399 0.165 !       0.75 eA-3
Q158 0.372 0.039 0.225 !       0.75 eA-3
Q159 0.933 0.086 0.084 !       0.74 eA-3
Q160 0.903 0.383 0.186 !       0.74 eA-3
Q161 0.522 0.110 0.049 !       0.73 eA-3
Q162 0.966 0.413 0.022 !       0.73 eA-3
Q163 0.907 0.427 0.001 !       0.73 eA-3
Q164 0.128 0.861 0.429 !       0.73 eA-3
Q165 0.126 0.526 0.344 !       0.72 eA-3
Q166 0.439 0.181 0.000 !       0.72 eA-3
Q167 0.645 0.704 0.276 !       0.72 eA-3
Q168 0.287 0.147 0.281 !       0.72 eA-3
Q169 0.687 0.766 0.304 !       0.72 eA-3
Q170 0.663 0.116 0.341 !       0.72 eA-3
Q171 0.192 0.557 0.314 !       0.72 eA-3
Q172 0.714 0.483 0.258 !       0.72 eA-3
Q173 0.888 0.920 0.124 !       0.72 eA-3
Q174 0.544 0.628 0.455 !       0.72 eA-3
Q175 0.458 0.048 0.022 !       0.72 eA-3
Q176 0.692 0.169 0.343 !       0.71 eA-3
Q177 0.539 0.663 0.483 !       0.71 eA-3
Q178 0.428 0.429 0.101 !       0.71 eA-3
Q179 0.589 0.788 0.436 !       0.71 eA-3
Q180 0.073 0.482 0.421 !       0.71 eA-3
Q181 0.588 0.038 0.350 !       0.71 eA-3
Q182 0.561 1.001 0.181 !       0.71 eA-3
Q183 0.681 0.999 0.436 !       0.71 eA-3
Q184 0.250 0.164 0.345 !       0.71 eA-3
Q185 0.743 0.478 0.288 !       0.71 eA-3
Q186 0.441 0.554 0.105 !       0.71 eA-3
Q187 0.685 0.366 0.282 !       0.70 eA-3
Q188 0.477 0.883 0.032 !       0.70 eA-3
Q189 0.033 0.556 0.025 !       0.70 eA-3
Q190 0.217 0.846 0.320 !       0.70 eA-3
Q191 0.855 0.368 0.243 !       0.70 eA-3
Q192 0.451 0.625 0.046 !       0.70 eA-3
Q193 0.785 0.068 0.396 !       0.70 eA-3
Q194 0.716 0.599 0.470 !       0.70 eA-3
Q195 0.168 0.515 0.375 !       0.70 eA-3
Q196 0.457 0.478 0.001 !       0.70 eA-3
Q197 0.587 0.024 0.289 !       0.69 eA-3
Q198 0.194 0.048 0.392 !       0.69 eA-3
Q199 0.242 0.976 0.241 !       0.69 eA-3
;
_refine_diff_density_max 1.081
_refine_diff_density_min -1.709
_refine_diff_density_rms 0.113
_refine_ls_extinction_method none
_refine_ls_goodness_of_fit_ref 1.043
_refine_ls_hydrogen_treatment constr
_refine_ls_matrix_type full
_refine_ls_number_parameters 2242
_refine_ls_number_reflns 33494
_refine_ls_number_restraints 0
_refine_ls_restrained_S_all 1.043
_refine_ls_R_factor_all 0.0847
_refine_ls_R_factor_gt 0.0505
_refine_ls_shift/su_max 0.002
_refine_ls_shift/su_mean 0.000
_refine_ls_structure_factor_coef Fsqd
_refine_ls_weighting_details 'w=1/[\s^2^(Fo^2^)+(0.0360P)^2^+17.5005P] where P=(Fo^2^+2Fc^2^)/3'
_refine_ls_weighting_scheme calc
_refine_ls_wR_factor_gt 0.1078
_refine_ls_wR_factor_ref 0.1160
_reflns_Friedel_coverage 0.000
_reflns_number_gt 23423
_reflns_number_total 33494
_reflns_threshold_expression 'I > 2\s(I)'
_cod_data_source_file c9dt01024f1.cif
_cod_data_source_block 8
_cod_depositor_comments 'Adding full bibliography for 7049652--7049661.cif.'
_cod_database_code 7049655
_shelx_space_group_comment
;
The symmetry employed for this shelxl refinement is uniquely defined
by the following loop, which should always be used as a source of
symmetry information in preference to the above space-group names.
They are only intended as comments.
;
_shelxl_version_number 2014-3
_platon_squeeze_void_probe_radius 1.20

loop_
_space_group_symop_operation_xyz
'x, y, z'
'-x, -y, -z'

loop_
_atom_site_label
_atom_site_type_symbol
_atom_site_fract_x
_atom_site_fract_y
_atom_site_fract_z
_atom_site_U_iso_or_equiv
_atom_site_adp_type
_atom_site_occupancy
_atom_site_site_symmetry_order
_atom_site_calc_flag
_atom_site_refinement_flags_posn
_atom_site_refinement_flags_adp
U1 U 0.60011(2) 0.02881(2) 0.21385(2) 0.02929(7) Uani 1 1 d . .
U2 U 0.89272(2) 0.47013(2) 0.79897(2) 0.02991(7) Uani 1 1 d . .
S1 S 0.63623(9) 0.18456(7) 0.20833(6) 0.0305(3) Uani 1 1 d . .
S2 S 1.02743(8) 0.30741(6) 0.24544(6) 0.0263(3) Uani 1 1 d . .
S3 S 0.77583(8) 0.53579(6) 0.24450(6) 0.0270(3) Uani 1 1 d . .
S4 S 0.39547(8) 0.42484(6) 0.25731(6) 0.0274(3) Uani 1 1 d . .
S5 S 0.86476(11) 0.31165(8) 0.80805(8) 0.0442(4) Uani 1 1 d . .
S6 S 1.08908(12) 0.06791(8) 0.79356(7) 0.0542(5) Uani 1 1 d . .
S7 S 0.71271(9) -0.05283(7) 0.76236(6) 0.0312(3) Uani 1 1 d . .
S8 S 0.49789(8) 0.18828(6) 0.75185(6) 0.0285(3) Uani 1 1 d . .
P1 P 0.71792(9) 0.45486(7) 0.07768(7) 0.0298(3) Uani 1 1 d . .
P2 P 0.69404(8) 0.10574(6) 0.94295(6) 0.0254(3) Uani 1 1 d . .
P3 P 0.24787(9) 0.06033(6) 0.51330(6) 0.0264(3) Uani 1 1 d . .
P4 P 0.24920(9) 0.42647(6) 0.50846(6) 0.0266(3) Uani 1 1 d . .
P5 P 0.15055(9) 0.21219(6) 1.01991(7) 0.0287(3) Uani 1 1 d . .
O1 O 0.5590(3) -0.0012(2) 0.29112(18) 0.0554(13) Uani 1 1 d . .
O2 O 0.6398(2) 0.05687(16) 0.13629(15) 0.0279(9) Uani 1 1 d . .
O3 O 0.6391(2) 0.11923(18) 0.22150(19) 0.0399(10) Uani 1 1 d . .
O4 O 0.7105(2) 0.21500(19) 0.16913(17) 0.0387(10) Uani 1 1 d . .
O5 O 0.5621(2) 0.20561(17) 0.18670(16) 0.0332(9) Uani 1 1 d . .
O6 O 0.9991(2) 0.35663(16) 0.19932(15) 0.0272(9) Uani 1 1 d . .
O7 O 1.0401(2) 0.25471(16) 0.22829(17) 0.0340(10) Uani 1 1 d . .
O8 O 1.0985(2) 0.32728(16) 0.26344(16) 0.0299(9) Uani 1 1 d . .
O9 O 0.8538(2) 0.52087(18) 0.21653(17) 0.0417(11) Uani 1 1 d . .
O10 O 0.7149(2) 0.53529(18) 0.20857(17) 0.0380(10) Uani 1 1 d . .
O11 O 0.7800(3) 0.59134(18) 0.25690(19) 0.0505(12) Uani 1 1 d . .
O12 O 0.3859(2) 0.38340(17) 0.22528(17) 0.0355(10) Uani 1 1 d . .
O13 O 0.4522(2) 0.47408(18) 0.22153(18) 0.0437(11) Uani 1 1 d . .
O14 O 0.3177(2) 0.44399(18) 0.28132(17) 0.0395(10) Uani 1 1 d . .
O15 O 0.6231(2) 0.20317(16) 0.44952(15) 0.0274(9) Uani 1 1 d . .
H15 H 0.6658 0.2130 0.4545 0.033 Uiso 1 1 d R U
O16 O 0.7528(2) 0.25211(15) 0.45255(15) 0.0248(8) Uani 1 1 d . .
O17 O 0.6802(2) 0.35182(16) 0.48580(15) 0.0282(9) Uani 1 1 d . .
H17 H 0.6257 0.3334 0.4924 0.034 Uiso 1 1 d R U
O18 O 0.5452(2) 0.29512(15) 0.46565(15) 0.0263(8) Uani 1 1 d . .
H18 H 0.5435 0.2508 0.4820 0.032 Uiso 1 1 d R U
O19 O 0.4912(2) 0.09809(17) 0.19727(18) 0.0358(10) Uani 1 1 d . .
H19A H 0.5024 0.1347 0.1941 0.043 Uiso 1 1 d R U
H19B H 0.4380 0.1047 0.2123 0.043 Uiso 1 1 d R U
O20 O 0.4856(2) -0.01869(18) 0.1950(2) 0.0481(12) Uani 1 1 d . .
H20A H 0.4325 -0.0040 0.1914 0.058 Uiso 1 1 d R U
H20B H 0.4688 -0.0506 0.1948 0.058 Uiso 1 1 d R U
O21 O 0.6422(3) -0.06653(17) 0.21335(19) 0.0480(12) Uani 1 1 d . .
H21A H 0.6231 -0.1023 0.2358 0.058 Uiso 1 1 d R U
H21B H 0.6734 -0.0796 0.1846 0.058 Uiso 1 1 d R U
O22 O 0.7343(3) 0.02231(19) 0.23582(18) 0.0476(12) Uani 1 1 d . .
H22A H 0.7606 -0.0012 0.2230 0.057 Uiso 1 1 d R U
H22B H 0.7628 0.0547 0.2094 0.057 Uiso 1 1 d R U
O23 O 0.9194(3) 0.5005(2) 0.72033(18) 0.0557(13) Uani 1 1 d . .
O24 O 0.8668(2) 0.44104(16) 0.87795(16) 0.0277(9) Uani 1 1 d . .
O25 O 0.8592(2) 0.37646(19) 0.7967(2) 0.0433(11) Uani 1 1 d . .
O26 O 0.9361(3) 0.2906(3) 0.8328(2) 0.087(2) Uani 1 1 d . .
O27 O 0.7891(3) 0.28074(19) 0.84324(18) 0.0499(12) Uani 1 1 d . .
O28 O 1.0567(5) 0.0068(2) 0.8125(2) 0.115(3) Uani 1 1 d . .
O29 O 1.1749(3) 0.0712(3) 0.7808(2) 0.109(3) Uani 1 1 d . .
O30 O 1.0553(3) 0.09775(18) 0.83561(18) 0.0430(11) Uani 1 1 d . .
O31 O 0.6639(2) -0.02415(18) 0.80139(16) 0.0364(10) Uani 1 1 d . .
O32 O 0.7774(2) -0.08602(19) 0.78833(18) 0.0455(11) Uani 1 1 d . .
O33 O 0.6603(2) -0.08862(16) 0.74268(17) 0.0339(9) Uani 1 1 d . .
O34 O 0.4881(2) 0.23933(17) 0.77310(17) 0.0357(10) Uani 1 1 d . .
O35 O 0.4277(2) 0.17536(17) 0.72931(17) 0.0337(9) Uani 1 1 d . .
O36 O 0.5199(2) 0.13467(16) 0.79733(16) 0.0296(9) Uani 1 1 d . .
O37 O 0.9104(2) 0.29387(19) 0.56389(16) 0.0400(10) Uani 1 1 d . .
H37 H 0.8690 0.2948 0.5512 0.048 Uiso 1 1 d R U
O38 O 0.9886(3) 0.19327(18) 0.56156(17) 0.0416(11) Uani 1 1 d . .
H38 H 0.9709 0.1798 0.5400 0.050 Uiso 1 1 d R U
O39 O 0.8589(3) 0.13988(19) 0.5380(2) 0.0564(14) Uani 1 1 d . .
H39 H 0.8426 0.1722 0.5457 0.068 Uiso 1 1 d R U
O40 O 0.7833(2) 0.24250(16) 0.55293(16) 0.0282(9) Uani 1 1 d . .
H40 H 0.7636 0.2433 0.5194 0.034 Uiso 1 1 d R U
O41 O 0.7539(2) 0.46834(17) 0.79092(16) 0.0325(9) Uani 1 1 d . .
H41A H 0.7239 0.4971 0.7726 0.039 Uiso 1 1 d R U
H41B H 0.7181 0.4395 0.7906 0.039 Uiso 1 1 d R U
O42 O 0.8423(2) 0.56267(17) 0.80591(18) 0.0392(10) Uani 1 1 d . .
H42A H 0.8608 0.5917 0.7821 0.047 Uiso 1 1 d R U
H42B H 0.8017 0.5631 0.8282 0.047 Uiso 1 1 d R U
O43 O 1.0061(2) 0.53061(17) 0.8045(2) 0.0442(11) Uani 1 1 d . .
H43A H 1.0090 0.5648 0.8045 0.053 Uiso 1 1 d R U
H43B H 1.0569 0.5228 0.7981 0.053 Uiso 1 1 d R U
O44 O 1.0135(2) 0.41159(18) 0.80295(19) 0.0414(11) Uani 1 1 d . .
H44A H 1.0625 0.4368 0.7839 0.050 Uiso 1 1 d R U
H44B H 1.0062 0.3732 0.8091 0.050 Uiso 1 1 d R U
O45 O 0.8208(2) 0.1241(2) 0.20646(18) 0.0440(11) Uani 1 1 d . .
H45A H 0.7971 0.1547 0.1752 0.053 Uiso 1 1 d R U
H45B H 0.8680 0.1502 0.1969 0.053 Uiso 1 1 d R U
O46 O 0.4983(3) 0.3273(2) 0.1506(2) 0.0605(13) Uani 1 1 d . .
H46A H 0.4819 0.3472 0.1772 0.073 Uiso 1 1 d R U
H46B H 0.4696 0.3372 0.1203 0.073 Uiso 1 1 d R U
O47 O 1.0822(2) 0.14136(18) 0.23155(18) 0.0414(10) Uani 1 1 d . .
H47A H 1.0828 0.1857 0.2217 0.050 Uiso 1 1 d R U
H47B H 1.1409 0.1417 0.2257 0.050 Uiso 1 1 d R U
O48 O 1.2622(2) 0.28708(17) 0.27586(17) 0.0360(10) Uani 1 1 d . .
H48A H 1.2068 0.3014 0.2752 0.043 Uiso 1 1 d R U
H48B H 1.2853 0.3278 0.2610 0.043 Uiso 1 1 d R U
O49 O 0.5510(2) 0.55698(17) 0.24053(17) 0.0369(10) Uani 1 1 d . .
H49A H 0.6064 0.5494 0.2249 0.044 Uiso 1 1 d R U
H49B H 0.5221 0.5336 0.2249 0.044 Uiso 1 1 d R U
O50 O 0.3002(2) 0.42913(18) 0.12908(17) 0.0400(10) Uani 1 1 d . .
H50A H 0.3226 0.4138 0.1583 0.048 Uiso 1 1 d R U
H50B H 0.3220 0.4036 0.1061 0.048 Uiso 1 1 d R U
O51 O 0.6695(2) 0.36652(18) 0.82042(19) 0.0442(11) Uani 1 1 d . .
H51A H 0.7024 0.3409 0.8173 0.053 Uiso 1 1 d R U
H51B H 0.6236 0.3677 0.8060 0.053 Uiso 1 1 d R U
O52 O 1.0642(3) 0.2116(2) 0.8513(2) 0.0547(13) Uani 1 1 d . .
H52A H 1.0230 0.2331 0.8491 0.066 Uiso 1 1 d R U
H52B H 1.0630 0.1810 0.8352 0.066 Uiso 1 1 d R U
O53 O 1.0232(2) -0.10870(19) 0.82696(18) 0.0432(11) Uani 1 1 d . .
H53A H 1.0373 -0.0701 0.8206 0.052 Uiso 1 1 d R U
H53B H 0.9923 -0.1074 0.8043 0.052 Uiso 1 1 d R U
O54 O 0.6396(2) -0.18769(17) 0.69575(17) 0.0374(10) Uani 1 1 d . .
H54A H 0.6404 -0.1662 0.7208 0.045 Uiso 1 1 d R U
H54B H 0.6752 -0.2177 0.6977 0.045 Uiso 1 1 d R U
O55 O 0.7544(4) -0.1053(3) 0.1472(3) 0.116(2) Uani 1 1 d . .
O56 O 0.2644(5) 0.2087(3) 0.7448(3) 0.116(2) Uani 1 1 d . .
O57 O 0.5367(3) 0.34515(18) 0.7820(2) 0.0483(12) Uani 1 1 d . .
O58 O 0.4085(4) 0.3746(3) 0.0632(2) 0.0851(18) Uani 1 1 d . .
C1 C 0.6308(3) 0.1923(2) 0.2796(2) 0.0217(12) Uani 1 1 d . .
C2 C 0.7001(3) 0.1820(2) 0.3045(2) 0.0237(12) Uani 1 1 d . .
H2 H 0.7486 0.1737 0.2816 0.028 Uiso 1 1 calc R U
C3 C 0.6995(3) 0.1838(2) 0.3619(2) 0.0213(12) Uani 1 1 d . .
C4 C 0.6275(3) 0.1986(2) 0.3935(2) 0.0236(12) Uani 1 1 d . .
C5 C 0.5569(3) 0.2070(2) 0.3692(2) 0.0236(12) Uani 1 1 d . .
C6 C 0.5588(3) 0.2041(2) 0.3119(2) 0.0257(12) Uani 1 1 d . .
H6 H 0.5114 0.2100 0.2949 0.031 Uiso 1 1 calc R U
C7 C 0.7760(3) 0.1706(2) 0.3887(2) 0.0234(12) Uani 1 1 d . .
H7A H 0.7602 0.1538 0.4333 0.028 Uiso 1 1 calc R U
H7B H 0.8054 0.1399 0.3744 0.028 Uiso 1 1 calc R U
C8 C 0.8325(3) 0.2248(2) 0.3720(2) 0.0237(12) Uani 1 1 d . .
C9 C 0.8979(3) 0.2376(2) 0.3245(2) 0.0239(12) Uani 1 1 d . .
H9 H 0.9081 0.2119 0.3010 0.029 Uiso 1 1 calc R U
C10 C 0.9496(3) 0.2879(2) 0.3104(2) 0.0231(12) Uani 1 1 d . .
C11 C 0.9346(3) 0.3260(2) 0.3447(2) 0.0245(12) Uani 1 1 d . .
H11 H 0.9701 0.3598 0.3356 0.029 Uiso 1 1 calc R U
C12 C 0.8679(3) 0.3147(2) 0.3922(2) 0.0235(12) Uani 1 1 d . .
C13 C 0.8178(3) 0.2638(2) 0.4064(2) 0.0218(12) Uani 1 1 d . .
C14 C 0.8460(3) 0.3594(2) 0.4250(2) 0.0245(12) Uani 1 1 d . .
H14A H 0.8255 0.3378 0.4686 0.029 Uiso 1 1 calc R U
H14B H 0.8952 0.3837 0.4213 0.029 Uiso 1 1 calc R U
C15 C 0.7822(3) 0.4002(2) 0.3991(2) 0.0247(12) Uani 1 1 d . .
C16 C 0.8037(3) 0.4438(2) 0.3431(2) 0.0272(13) Uani 1 1 d . .
H16 H 0.8590 0.4498 0.3234 0.033 Uiso 1 1 calc R U
C17 C 0.7471(3) 0.4790(2) 0.3148(2) 0.0240(12) Uani 1 1 d . .
C18 C 0.6664(3) 0.4709(2) 0.3432(2) 0.0236(12) Uani 1 1 d . .
H18A H 0.6273 0.4945 0.3234 0.028 Uiso 1 1 calc R U
C19 C 0.6418(3) 0.4282(2) 0.4009(2) 0.0230(12) Uani 1 1 d . .
C20 C 0.7007(3) 0.3926(2) 0.4287(2) 0.0244(12) Uani 1 1 d . .
C21 C 0.5520(3) 0.4194(2) 0.4295(2) 0.0246(12) Uani 1 1 d . .
H21C H 0.5454 0.3970 0.4734 0.030 Uiso 1 1 calc R U
H21D H 0.5285 0.4588 0.4248 0.030 Uiso 1 1 calc R U
C22 C 0.5075(3) 0.3855(2) 0.4000(2) 0.0237(12) Uani 1 1 d . .
C23 C 0.4712(3) 0.4149(2) 0.3514(2) 0.0274(13) Uani 1 1 d . .
H23 H 0.4698 0.4572 0.3388 0.033 Uiso 1 1 calc R U
C24 C 0.4368(3) 0.3842(2) 0.3207(2) 0.0229(12) Uani 1 1 d . .
C25 C 0.4388(3) 0.3226(2) 0.3389(2) 0.0277(13) Uani 1 1 d . .
H25 H 0.4158 0.3018 0.3175 0.033 Uiso 1 1 calc R U
C26 C 0.4737(3) 0.2904(2) 0.3877(2) 0.0251(12) Uani 1 1 d . .
C27 C 0.5084(3) 0.3224(2) 0.4177(2) 0.0231(12) Uani 1 1 d . .
C28 C 0.4787(3) 0.2237(2) 0.4030(2) 0.0249(12) Uani 1 1 d . .
H28A H 0.4318 0.2078 0.3924 0.030 Uiso 1 1 calc R U
H28B H 0.4757 0.2051 0.4472 0.030 Uiso 1 1 calc R U
C29 C 0.8788(3) 0.3054(2) 0.7357(2) 0.0298(13) Uani 1 1 d . .
C30 C 0.9530(3) 0.2915(2) 0.7085(3) 0.0298(13) Uani 1 1 d . .
H30 H 0.9969 0.2852 0.7293 0.036 Uiso 1 1 calc R U
C31 C 0.9640(3) 0.2868(2) 0.6510(2) 0.0253(12) Uani 1 1 d . .
C32 C 0.8981(3) 0.2979(2) 0.6213(2) 0.0271(13) Uani 1 1 d . .
C33 C 0.8242(3) 0.3137(2) 0.6473(2) 0.0254(12) Uani 1 1 d . .
C34 C 0.8147(4) 0.3164(2) 0.7049(2) 0.0298(13) Uani 1 1 d . .
H34 H 0.7639 0.3259 0.7239 0.036 Uiso 1 1 calc R U
C35 C 1.0426(3) 0.2650(2) 0.6242(3) 0.0315(13) Uani 1 1 d . .
H35A H 1.0502 0.2801 0.5794 0.038 Uiso 1 1 calc R U
H35B H 1.0886 0.2811 0.6356 0.038 Uiso 1 1 calc R U
C36 C 1.0423(3) 0.1975(3) 0.6463(3) 0.0325(14) Uani 1 1 d . .
C37 C 1.0668(3) 0.1672(3) 0.7003(2) 0.0345(14) Uani 1 1 d . .
H37A H 1.0886 0.1890 0.7213 0.041 Uiso 1 1 calc R U
C38 C 1.0597(4) 0.1054(3) 0.7237(3) 0.0369(15) Uani 1 1 d . .
C39 C 1.0282(3) 0.0736(3) 0.6931(3) 0.0401(16) Uani 1 1 d . .
H39A H 1.0227 0.0313 0.7100 0.048 Uiso 1 1 calc R U
C40 C 1.0042(3) 0.1018(2) 0.6383(3) 0.0334(14) Uani 1 1 d . .
C41 C 1.0112(3) 0.1639(3) 0.6156(2) 0.0312(14) Uani 1 1 d . .
C42 C 0.9690(3) 0.0658(3) 0.6064(3) 0.0376(15) Uani 1 1 d . .
H42C H 0.9930 0.0262 0.6160 0.045 Uiso 1 1 calc R U
H42D H 0.9842 0.0862 0.5621 0.045 Uiso 1 1 calc R U
C43 C 0.8769(3) 0.0571(2) 0.6246(2) 0.0285(13) Uani 1 1 d . .
C44 C 0.8422(3) 0.0115(2) 0.6775(2) 0.0283(13) Uani 1 1 d . .
H44 H 0.8759 -0.0146 0.7010 0.034 Uiso 1 1 calc R U
C45 C 0.7586(3) 0.0042(2) 0.6958(2) 0.0246(12) Uani 1 1 d . .
C46 C 0.7081(3) 0.0430(2) 0.6621(2) 0.0267(13) Uani 1 1 d . .
H46 H 0.6510 0.0375 0.6747 0.032 Uiso 1 1 calc R U
C47 C 0.7419(3) 0.0895(2) 0.6102(2) 0.0280(13) Uani 1 1 d . .
C48 C 0.8264(4) 0.0963(3) 0.5912(3) 0.0364(15) Uani 1 1 d . .
C49 C 0.6866(3) 0.1349(2) 0.5781(2) 0.0264(12) Uani 1 1 d . .
H49C H 0.7140 0.1554 0.5356 0.032 Uiso 1 1 calc R U
H49D H 0.6365 0.1141 0.5774 0.032 Uiso 1 1 calc R U
C50 C 0.6646(3) 0.1808(2) 0.6091(2) 0.0262(12) Uani 1 1 d . .
C51 C 0.5966(3) 0.1697(2) 0.6553(2) 0.0266(12) Uani 1 1 d . .
H51 H 0.5613 0.1359 0.6636 0.032 Uiso 1 1 calc R U
C52 C 0.5794(3) 0.2078(2) 0.6898(2) 0.0253(12) Uani 1 1 d . .
C53 C 0.6296(3) 0.2582(2) 0.6761(2) 0.0252(12) Uani 1 1 d . .
H53 H 0.6172 0.2844 0.6988 0.030 Uiso 1 1 calc R U
C54 C 0.6977(3) 0.2712(2) 0.6297(2) 0.0249(12) Uani 1 1 d . .
C55 C 0.7152(3) 0.2314(2) 0.5965(2) 0.0241(12) Uani 1 1 d . .
C56 C 0.7524(3) 0.3259(2) 0.6152(2) 0.0249(12) Uani 1 1 d . .
H56A H 0.7203 0.3569 0.6269 0.030 Uiso 1 1 calc R U
H56B H 0.7729 0.3417 0.5709 0.030 Uiso 1 1 calc R U
C57 C 0.6373(4) 0.5057(3) 0.0740(3) 0.0385(15) Uani 1 1 d . .
C58 C 0.6482(4) 0.5615(3) 0.0797(3) 0.057(2) Uani 1 1 d . .
H58 H 0.7009 0.5749 0.0799 0.068 Uiso 1 1 calc R U
C59 C 0.5839(4) 0.5979(3) 0.0849(3) 0.0563(19) Uani 1 1 d . .
H59 H 0.5924 0.6355 0.0892 0.068 Uiso 1 1 calc R U
C60 C 0.5065(4) 0.5787(4) 0.0837(3) 0.060(2) Uani 1 1 d . .
H60 H 0.4617 0.6030 0.0873 0.072 Uiso 1 1 calc R U
C61 C 0.4961(4) 0.5236(3) 0.0771(3) 0.0512(18) Uani 1 1 d . .
H61 H 0.4441 0.5112 0.0742 0.061 Uiso 1 1 calc R U
C62 C 0.5594(4) 0.4866(3) 0.0747(3) 0.0384(15) Uani 1 1 d . .
H62 H 0.5499 0.4478 0.0735 0.046 Uiso 1 1 calc R U
C63 C 0.7183(3) 0.4140(2) 0.1554(2) 0.0257(12) Uani 1 1 d . .
C64 C 0.6498(3) 0.4077(2) 0.1997(2) 0.0288(13) Uani 1 1 d . .
H64 H 0.6022 0.4271 0.1893 0.035 Uiso 1 1 calc R U
C65 C 0.6504(3) 0.3731(3) 0.2591(3) 0.0316(13) Uani 1 1 d . .
H65 H 0.6028 0.3678 0.2894 0.038 Uiso 1 1 calc R U
C66 C 0.7199(4) 0.3464(3) 0.2742(3) 0.0327(14) Uani 1 1 d . .
H66 H 0.7200 0.3230 0.3151 0.039 Uiso 1 1 calc R U
C67 C 0.7890(4) 0.3529(3) 0.2313(3) 0.0347(14) Uani 1 1 d . .
H67 H 0.8368 0.3347 0.2426 0.042 Uiso 1 1 calc R U
C68 C 0.7888(3) 0.3863(2) 0.1714(3) 0.0329(14) Uani 1 1 d . .
H68 H 0.8362 0.3904 0.1413 0.040 Uiso 1 1 calc R U
C69 C 0.8120(3) 0.4974(2) 0.0437(2) 0.0308(13) Uani 1 1 d . .
C70 C 0.8481(4) 0.5229(3) 0.0783(3) 0.0361(15) Uani 1 1 d . .
H70 H 0.8253 0.5148 0.1200 0.043 Uiso 1 1 calc R U
C71 C 0.9172(4) 0.5598(3) 0.0519(3) 0.0433(16) Uani 1 1 d . .
H71 H 0.9420 0.5768 0.0756 0.052 Uiso 1 1 calc R U
C72 C 0.9500(4) 0.5720(3) -0.0086(3) 0.057(2) Uani 1 1 d . .
H72 H 0.9965 0.5984 -0.0268 0.068 Uiso 1 1 calc R U
C73 C 0.9154(4) 0.5459(3) -0.0437(3) 0.060(2) Uani 1 1 d . .
H73 H 0.9388 0.5534 -0.0852 0.072 Uiso 1 1 calc R U
C74 C 0.8466(4) 0.5090(3) -0.0166(3) 0.0434(17) Uani 1 1 d . .
H74 H 0.8224 0.4913 -0.0400 0.052 Uiso 1 1 calc R U
C75 C 0.7017(3) 0.4040(2) 0.0393(2) 0.0298(13) Uani 1 1 d . .
C76 C 0.6924(4) 0.4264(3) -0.0209(3) 0.0395(15) Uani 1 1 d . .
H76 H 0.6912 0.4682 -0.0406 0.047 Uiso 1 1 calc R U
C77 C 0.6849(4) 0.3872(3) -0.0518(3) 0.0392(16) Uani 1 1 d . .
H77 H 0.6796 0.4022 -0.0931 0.047 Uiso 1 1 calc R U
C78 C 0.6849(4) 0.3266(3) -0.0229(3) 0.0399(16) Uani 1 1 d . .
H78 H 0.6800 0.3001 -0.0445 0.048 Uiso 1 1 calc R U
C79 C 0.6921(3) 0.3040(3) 0.0371(3) 0.0375(15) Uani 1 1 d . .
H79 H 0.6908 0.2621 0.0568 0.045 Uiso 1 1 calc R U
C80 C 0.7012(3) 0.3423(3) 0.0685(3) 0.0311(13) Uani 1 1 d . .
H80 H 0.7070 0.3268 0.1096 0.037 Uiso 1 1 calc R U
C81 C 0.6224(3) 0.1600(2) 0.9546(2) 0.0267(13) Uani 1 1 d . .
C82 C 0.5866(3) 0.1974(2) 0.9085(3) 0.0318(14) Uani 1 1 d . .
H82 H 0.6024 0.1967 0.8683 0.038 Uiso 1 1 calc R U
C83 C 0.5285(3) 0.2354(3) 0.9210(3) 0.0335(14) Uani 1 1 d . .
H83 H 0.5040 0.2603 0.8894 0.040 Uiso 1 1 calc R U
C84 C 0.5054(4) 0.2375(3) 0.9793(3) 0.0365(15) Uani 1 1 d . .
H84 H 0.4653 0.2637 0.9876 0.044 Uiso 1 1 calc R U
C85 C 0.5413(3) 0.2009(3) 1.0254(3) 0.0342(14) Uani 1 1 d . .
H85 H 0.5260 0.2024 1.0653 0.041 Uiso 1 1 calc R U
C86 C 0.5996(3) 0.1622(2) 1.0133(3) 0.0305(13) Uani 1 1 d . .
H86 H 0.6239 0.1372 1.0450 0.037 Uiso 1 1 calc R U
C87 C 0.7454(3) 0.1248(2) 0.8655(2) 0.0254(12) Uani 1 1 d . .
C88 C 0.7024(3) 0.1263(2) 0.8204(2) 0.0311(13) Uani 1 1 d . .
H88 H 0.6453 0.1193 0.8303 0.037 Uiso 1 1 calc R U
C89 C 0.7432(4) 0.1381(2) 0.7610(3) 0.0344(14) Uani 1 1 d . .
H89 H 0.7140 0.1394 0.7302 0.041 Uiso 1 1 calc R U
C90 C 0.8260(4) 0.1477(2) 0.7471(3) 0.0381(16) Uani 1 1 d . .
H90 H 0.8541 0.1551 0.7067 0.046 Uiso 1 1 calc R U
C91 C 0.8687(4) 0.1468(2) 0.7914(3) 0.0339(14) Uani 1 1 d . .
H91 H 0.9257 0.1547 0.7810 0.041 Uiso 1 1 calc R U
C92 C 0.8291(3) 0.1346(2) 0.8507(3) 0.0307(13) Uani 1 1 d . .
H92 H 0.8589 0.1328 0.8813 0.037 Uiso 1 1 calc R U
C93 C 0.7662(3) 0.1035(2) 0.9895(2) 0.0257(12) Uani 1 1 d . .
C94 C 0.8024(4) 0.1577(3) 0.9862(3) 0.0411(16) Uani 1 1 d . .
H94 H 0.7881 0.1945 0.9600 0.049 Uiso 1 1 calc R U
C95 C 0.8587(4) 0.1569(3) 1.0215(3) 0.0502(18) Uani 1 1 d . .
H95 H 0.8832 0.1934 1.0195 0.060 Uiso 1 1 calc R U
C96 C 0.8801(4) 0.1041(3) 1.0594(3) 0.0439(17) Uani 1 1 d . .
H96 H 0.9187 0.1043 1.0837 0.053 Uiso 1 1 calc R U
C97 C 0.8458(4) 0.0504(3) 1.0625(3) 0.0401(16) Uani 1 1 d . .
H97 H 0.8612 0.0139 1.0885 0.048 Uiso 1 1 calc R U
C98 C 0.7883(3) 0.0501(3) 1.0271(2) 0.0329(14) Uani 1 1 d . .
H98 H 0.7647 0.0134 1.0288 0.039 Uiso 1 1 calc R U
C99 C 0.6448(3) 0.0326(2) 0.9669(2) 0.0266(12) Uani 1 1 d . .
C100 C 0.5999(3) 0.0089(2) 1.0260(2) 0.0268(13) Uani 1 1 d . .
H100 H 0.5917 0.0324 1.0518 0.032 Uiso 1 1 calc R U
C101 C 0.5677(3) -0.0484(3) 1.0462(2) 0.0314(14) Uani 1 1 d . .
H101 H 0.5383 -0.0650 1.0866 0.038 Uiso 1 1 calc R U
C102 C 0.5775(3) -0.0826(3) 1.0084(3) 0.0311(13) Uani 1 1 d . .
H102 H 0.5553 -0.1225 1.0232 0.037 Uiso 1 1 calc R U
C103 C 0.6192(3) -0.0592(2) 0.9494(3) 0.0313(13) Uani 1 1 d . .
H103 H 0.6241 -0.0822 0.9232 0.038 Uiso 1 1 calc R U
C104 C 0.6543(3) -0.0012(2) 0.9285(2) 0.0296(13) Uani 1 1 d . .
H104 H 0.6843 0.0150 0.8883 0.036 Uiso 1 1 calc R U
C105 C 0.1765(3) 0.0019(2) 0.5643(2) 0.0282(13) Uani 1 1 d . .
C106 C 0.1706(3) -0.0171(2) 0.6267(2) 0.0303(13) Uani 1 1 d . .
H106 H 0.2079 -0.0018 0.6440 0.036 Uiso 1 1 calc R U
C107 C 0.1098(3) -0.0586(2) 0.6636(3) 0.0321(14) Uani 1 1 d . .
H107 H 0.1043 -0.0707 0.7064 0.039 Uiso 1 1 calc R U
C108 C 0.0574(3) -0.0824(2) 0.6389(3) 0.0318(14) Uani 1 1 d . .
H108 H 0.0154 -0.1103 0.6648 0.038 Uiso 1 1 calc R U
C109 C 0.0649(3) -0.0663(2) 0.5766(3) 0.0321(14) Uani 1 1 d . .
H109 H 0.0297 -0.0842 0.5598 0.038 Uiso 1 1 calc R U
C110 C 0.1242(3) -0.0239(2) 0.5391(3) 0.0311(13) Uani 1 1 d . .
H110 H 0.1296 -0.0122 0.4964 0.037 Uiso 1 1 calc R U
C111 C 0.2855(3) 0.1015(2) 0.5548(2) 0.0283(13) Uani 1 1 d . .
C112 C 0.2359(4) 0.1185(3) 0.5995(3) 0.0404(15) Uani 1 1 d . .
H112 H 0.1791 0.1102 0.6075 0.048 Uiso 1 1 calc R U
C113 C 0.2680(4) 0.1476(3) 0.6324(3) 0.0441(16) Uani 1 1 d . .
H113 H 0.2333 0.1584 0.6631 0.053 Uiso 1 1 calc R U
C114 C 0.3493(4) 0.1607(3) 0.6209(3) 0.0395(15) Uani 1 1 d . .
H114 H 0.3708 0.1807 0.6437 0.047 Uiso 1 1 calc R U
C115 C 0.4008(4) 0.1451(3) 0.5763(3) 0.0398(15) Uani 1 1 d . .
H115 H 0.4571 0.1553 0.5680 0.048 Uiso 1 1 calc R U
C116 C 0.3699(4) 0.1143(2) 0.5436(3) 0.0336(14) Uani 1 1 d . .
H116 H 0.4053 0.1021 0.5141 0.040 Uiso 1 1 calc R U
C117 C 0.3331(3) 0.0303(2) 0.4776(2) 0.0251(12) Uani 1 1 d . .
C118 C 0.3559(3) -0.0276(2) 0.5072(2) 0.0291(13) Uani 1 1 d . .
H118 H 0.3237 -0.0519 0.5444 0.035 Uiso 1 1 calc R U
C119 C 0.4253(3) -0.0487(3) 0.4818(2) 0.0280(13) Uani 1 1 d . .
H119 H 0.4417 -0.0874 0.5020 0.034 Uiso 1 1 calc R U
C120 C 0.4714(3) -0.0139(3) 0.4271(2) 0.0304(13) Uani 1 1 d . .
H120 H 0.5183 -0.0293 0.4094 0.036 Uiso 1 1 calc R U
C121 C 0.4497(3) 0.0432(3) 0.3979(3) 0.0322(14) Uani 1 1 d . .
H121 H 0.4824 0.0670 0.3607 0.039 Uiso 1 1 calc R U
C122 C 0.3807(3) 0.0657(2) 0.4226(2) 0.0289(13) Uani 1 1 d . .
H122 H 0.3657 0.1048 0.4024 0.035 Uiso 1 1 calc R U
C123 C 0.1957(3) 0.1062(2) 0.4569(2) 0.0281(13) Uani 1 1 d . .
C124 C 0.1440(4) 0.1478(3) 0.4705(3) 0.0378(15) Uani 1 1 d . .
H124 H 0.1403 0.1544 0.5081 0.045 Uiso 1 1 calc R U
C125 C 0.0981(4) 0.1797(3) 0.4296(3) 0.0383(15) Uani 1 1 d . .
H125 H 0.0619 0.2076 0.4396 0.046 Uiso 1 1 calc R U
C126 C 0.1043(4) 0.1713(3) 0.3742(3) 0.0364(15) Uani 1 1 d . .
H126 H 0.0735 0.1942 0.3457 0.044 Uiso 1 1 calc R U
C127 C 0.1552(4) 0.1298(3) 0.3606(3) 0.0384(15) Uani 1 1 d . .
H127 H 0.1596 0.1239 0.3226 0.046 Uiso 1 1 calc R U
C128 C 0.2000(4) 0.0965(3) 0.4021(3) 0.0366(15) Uani 1 1 d . .
H128 H 0.2337 0.0670 0.3930 0.044 Uiso 1 1 calc R U
C129 C 0.2070(3) 0.3830(2) 0.4715(2) 0.0266(12) Uani 1 1 d . .
C130 C 0.2566(4) 0.3597(3) 0.4308(3) 0.0350(14) Uani 1 1 d . .
H130 H 0.3138 0.3633 0.4261 0.042 Uiso 1 1 calc R U
C131 C 0.2240(4) 0.3320(3) 0.3981(3) 0.0380(15) Uani 1 1 d . .
H131 H 0.2583 0.3160 0.3713 0.046 Uiso 1 1 calc R U
C132 C 0.1405(4) 0.3274(3) 0.4040(3) 0.0342(14) Uani 1 1 d . .
H132 H 0.1178 0.3094 0.3800 0.041 Uiso 1 1 calc R U
C133 C 0.0908(3) 0.3486(2) 0.4444(3) 0.0323(14) Uani 1 1 d . .
H133 H 0.0337 0.3443 0.4491 0.039 Uiso 1 1 calc R U
C134 C 0.1231(3) 0.3764(2) 0.4783(2) 0.0281(13) Uani 1 1 d . .
H134 H 0.0882 0.3909 0.5063 0.034 Uiso 1 1 calc R U
C135 C 0.3154(3) 0.4846(2) 0.4513(2) 0.0265(12) Uani 1 1 d . .
C136 C 0.3069(3) 0.5024(2) 0.3900(2) 0.0277(13) Uani 1 1 d . .
H136 H 0.2664 0.4839 0.3782 0.033 Uiso 1 1 calc R U
C137 C 0.3589(3) 0.5474(2) 0.3476(3) 0.0303(13) Uani 1 1 d . .
H137 H 0.3541 0.5600 0.3063 0.036 Uiso 1 1 calc R U
C138 C 0.4179(3) 0.5743(2) 0.3649(3) 0.0310(13) Uani 1 1 d . .
H138 H 0.4538 0.6046 0.3351 0.037 Uiso 1 1 calc R U
C139 C 0.4255(3) 0.5576(2) 0.4249(3) 0.0310(13) Uani 1 1 d . .
H139 H 0.4656 0.5769 0.4364 0.037 Uiso 1 1 calc R U
C140 C 0.3739(3) 0.5124(2) 0.4686(3) 0.0302(13) Uani 1 1 d . .
H140 H 0.3787 0.5006 0.5099 0.036 Uiso 1 1 calc R U
C141 C 0.3073(3) 0.3847(2) 0.5627(2) 0.0273(13) Uani 1 1 d . .
C142 C 0.3575(3) 0.3407(2) 0.5507(3) 0.0315(14) Uani 1 1 d . .
H142 H 0.3564 0.3300 0.5158 0.038 Uiso 1 1 calc R U
C143 C 0.4087(4) 0.3127(3) 0.5896(3) 0.0372(15) Uani 1 1 d . .
H143 H 0.4430 0.2832 0.5811 0.045 Uiso 1 1 calc R U
C144 C 0.4100(4) 0.3277(2) 0.6408(3) 0.0355(14) Uani 1 1 d . .
H144 H 0.4447 0.3083 0.6677 0.043 Uiso 1 1 calc R U
C145 C 0.3610(4) 0.3708(3) 0.6526(3) 0.0354(14) Uani 1 1 d . .
H145 H 0.3623 0.3809 0.6878 0.042 Uiso 1 1 calc R U
C146 C 0.3095(4) 0.3998(3) 0.6142(2) 0.0338(14) Uani 1 1 d . .
H146 H 0.2761 0.4297 0.6228 0.041 Uiso 1 1 calc R U
C147 C 0.1658(3) 0.4584(3) 0.5442(2) 0.0291(13) Uani 1 1 d . .
C148 C 0.1211(3) 0.4268(3) 0.6011(3) 0.0333(14) Uani 1 1 d . .
H148 H 0.1390 0.3900 0.6246 0.040 Uiso 1 1 calc R U
C149 C 0.0498(4) 0.4496(3) 0.6234(3) 0.0355(14) Uani 1 1 d . .
H149 H 0.0190 0.4283 0.6623 0.043 Uiso 1 1 calc R U
C150 C 0.0238(3) 0.5031(3) 0.5889(3) 0.0359(15) Uani 1 1 d . .
H150 H -0.0251 0.5183 0.6040 0.043 Uiso 1 1 calc R U
C151 C 0.0688(3) 0.5344(3) 0.5324(3) 0.0299(13) Uani 1 1 d . .
H151 H 0.0510 0.5713 0.5090 0.036 Uiso 1 1 calc R U
C152 C 0.1394(3) 0.5125(3) 0.5096(2) 0.0290(13) Uani 1 1 d . .
H152 H 0.1699 0.5341 0.4706 0.035 Uiso 1 1 calc R U
C153 C 0.1286(3) 0.1339(2) 1.0397(3) 0.0306(13) Uani 1 1 d . .
C154 C 0.0901(4) 0.1167(3) 1.0001(3) 0.0439(16) Uani 1 1 d . .
H154 H 0.0763 0.1458 0.9655 0.053 Uiso 1 1 calc R U
C155 C 0.0726(4) 0.0573(3) 1.0119(4) 0.056(2) Uani 1 1 d . .
H155 H 0.0492 0.0449 0.9843 0.067 Uiso 1 1 calc R U
C156 C 0.0892(4) 0.0151(3) 1.0643(4) 0.055(2) Uani 1 1 d . .
H156 H 0.0737 -0.0257 1.0737 0.066 Uiso 1 1 calc R U
C157 C 0.1278(4) 0.0320(3) 1.1029(3) 0.0462(18) Uani 1 1 d . .
H157 H 0.1409 0.0028 1.1377 0.055 Uiso 1 1 calc R U
C158 C 0.1473(4) 0.0917(3) 1.0905(3) 0.0398(15) Uani 1 1 d . .
H158 H 0.1735 0.1037 1.1170 0.048 Uiso 1 1 calc R U
C159 C 0.2153(3) 0.2376(3) 0.9466(2) 0.0313(14) Uani 1 1 d . .
C160 C 0.2547(5) 0.1994(3) 0.9220(3) 0.068(2) Uani 1 1 d . .
H160 H 0.2438 0.1577 0.9413 0.081 Uiso 1 1 calc R U
C161 C 0.3111(6) 0.2205(4) 0.8686(4) 0.108(4) Uani 1 1 d . .
H161 H 0.3400 0.1932 0.8520 0.129 Uiso 1 1 calc R U
C162 C 0.3257(5) 0.2805(4) 0.8397(4) 0.078(3) Uani 1 1 d . .
H162 H 0.3638 0.2948 0.8026 0.094 Uiso 1 1 calc R U
C163 C 0.2862(4) 0.3186(3) 0.8637(3) 0.0535(19) Uani 1 1 d . .
H163 H 0.2950 0.3603 0.8430 0.064 Uiso 1 1 calc R U
C164 C 0.2327(4) 0.2981(3) 0.9180(3) 0.0410(16) Uani 1 1 d . .
H164 H 0.2075 0.3256 0.9362 0.049 Uiso 1 1 calc R U
C165 C 0.2061(4) 0.2273(3) 1.0710(3) 0.0335(14) Uani 1 1 d . .
C166 C 0.2802(4) 0.1997(3) 1.0761(3) 0.0444(16) Uani 1 1 d . .
H166 H 0.2981 0.1742 1.0534 0.053 Uiso 1 1 calc R U
C167 C 0.3267(4) 0.2094(3) 1.1138(3) 0.0487(17) Uani 1 1 d . .
H167 H 0.3757 0.1896 1.1183 0.058 Uiso 1 1 calc R U
C168 C 0.3020(4) 0.2482(3) 1.1451(3) 0.0487(18) Uani 1 1 d . .
H168 H 0.3348 0.2554 1.1706 0.058 Uiso 1 1 calc R U
C169 C 0.2299(4) 0.2765(3) 1.1398(3) 0.0487(18) Uani 1 1 d . .
H169 H 0.2133 0.3029 1.1617 0.058 Uiso 1 1 calc R U
C170 C 0.1819(4) 0.2664(3) 1.1023(3) 0.0389(15) Uani 1 1 d . .
H170 H 0.1328 0.2862 1.0981 0.047 Uiso 1 1 calc R U
C171 C 0.0571(3) 0.2503(2) 1.0197(3) 0.0294(13) Uani 1 1 d . .
C172 C 0.0062(3) 0.2466(3) 1.0740(3) 0.0356(14) Uani 1 1 d . .
H172 H 0.0204 0.2244 1.1116 0.043 Uiso 1 1 calc R U
C173 C -0.0656(4) 0.2757(3) 1.0726(3) 0.0424(16) Uani 1 1 d . .
H173 H -0.1004 0.2735 1.1097 0.051 Uiso 1 1 calc R U
C174 C -0.0878(4) 0.3077(3) 1.0189(3) 0.0408(16) Uani 1 1 d . .
H174 H -0.1373 0.3276 1.0190 0.049 Uiso 1 1 calc R U
C175 C -0.0379(4) 0.3110(3) 0.9648(3) 0.0405(16) Uani 1 1 d . .
H175 H -0.0533 0.3328 0.9276 0.049 Uiso 1 1 calc R U
C176 C 0.0344(4) 0.2825(3) 0.9645(3) 0.0364(14) Uani 1 1 d . .
H176 H 0.0685 0.2848 0.9271 0.044 Uiso 1 1 calc R U

loop_
_atom_site_aniso_label
_atom_site_aniso_U_11
_atom_site_aniso_U_22
_atom_site_aniso_U_33
_atom_site_aniso_U_23
_atom_site_aniso_U_13
_atom_site_aniso_U_12
U1 0.03408(13) 0.02764(13) 0.02493(12) -0.00871(9) -0.00322(9) 0.00535(10)
U2 0.02465(12) 0.03541(14) 0.02710(12) -0.00816(10) -0.00313(9) 0.00313(10)
S1 0.0315(8) 0.0352(9) 0.0306(8) -0.0164(7) -0.0106(6) 0.0078(7)
S2 0.0247(7) 0.0259(8) 0.0264(7) -0.0084(6) -0.0013(6) 0.0018(6)
S3 0.0263(7) 0.0243(8) 0.0278(7) -0.0074(6) -0.0017(6) 0.0000(6)
S4 0.0254(7) 0.0256(8) 0.0305(8) -0.0078(6) -0.0070(6) 0.0034(6)
S5 0.0556(11) 0.0522(11) 0.0443(10) -0.0327(8) -0.0292(9) 0.0315(9)
S6 0.0734(13) 0.0448(11) 0.0347(9) -0.0034(8) -0.0076(9) 0.0309(10)
S7 0.0305(8) 0.0329(8) 0.0266(8) -0.0048(6) -0.0064(6) 0.0031(6)
S8 0.0286(8) 0.0253(8) 0.0310(8) -0.0099(6) -0.0038(6) 0.0036(6)
P1 0.0325(9) 0.0280(8) 0.0272(8) -0.0063(6) -0.0070(6) 0.0001(7)
P2 0.0241(8) 0.0250(8) 0.0246(7) -0.0051(6) -0.0045(6) 0.0003(6)
P3 0.0254(8) 0.0277(8) 0.0262(8) -0.0112(6) -0.0009(6) 0.0001(6)
P4 0.0282(8) 0.0269(8) 0.0262(8) -0.0124(6) -0.0026(6) 0.0005(6)
P5 0.0304(8) 0.0248(8) 0.0291(8) -0.0081(6) -0.0032(6) 0.0005(6)
O1 0.068(3) 0.054(3) 0.028(2) -0.003(2) 0.009(2) 0.024(2)
O2 0.031(2) 0.030(2) 0.024(2) -0.0106(17) -0.0042(16) -0.0034(17)
O3 0.041(2) 0.038(3) 0.058(3) -0.030(2) -0.027(2) 0.013(2)
O4 0.032(2) 0.056(3) 0.030(2) -0.017(2) -0.0069(18) 0.006(2)
O5 0.033(2) 0.041(2) 0.031(2) -0.0155(19) -0.0143(18) 0.0103(19)
O6 0.025(2) 0.030(2) 0.024(2) -0.0066(17) -0.0032(16) -0.0004(17)
O7 0.034(2) 0.025(2) 0.042(2) -0.0153(18) 0.0044(18) 0.0002(17)
O8 0.025(2) 0.030(2) 0.031(2) -0.0062(17) -0.0038(17) 0.0008(17)
O9 0.038(2) 0.044(3) 0.033(2) -0.005(2) 0.0010(19) 0.014(2)
O10 0.026(2) 0.041(3) 0.039(2) -0.0012(19) -0.0076(18) 0.0023(18)
O11 0.081(4) 0.025(2) 0.042(3) -0.010(2) -0.003(2) -0.008(2)
O12 0.042(2) 0.038(2) 0.031(2) -0.0156(19) -0.0100(18) 0.0054(19)
O13 0.044(3) 0.035(2) 0.043(3) 0.004(2) -0.014(2) -0.019(2)
O14 0.036(2) 0.049(3) 0.033(2) -0.011(2) -0.0102(19) 0.021(2)
O15 0.028(2) 0.031(2) 0.026(2) -0.0113(17) -0.0070(16) 0.0032(17)
O16 0.024(2) 0.026(2) 0.023(2) -0.0094(16) -0.0016(16) 0.0010(16)
O17 0.029(2) 0.027(2) 0.025(2) -0.0052(17) -0.0021(16) 0.0015(17)
O18 0.030(2) 0.021(2) 0.025(2) -0.0042(16) -0.0030(16) 0.0002(16)
O19 0.027(2) 0.028(2) 0.057(3) -0.019(2) -0.0091(19) 0.0076(17)
O20 0.029(2) 0.035(3) 0.084(3) -0.026(2) -0.008(2) -0.0023(19)
O21 0.057(3) 0.025(2) 0.053(3) -0.013(2) 0.011(2) -0.002(2)
O22 0.060(3) 0.050(3) 0.043(3) -0.024(2) -0.021(2) 0.029(2)
O23 0.046(3) 0.084(4) 0.024(2) -0.006(2) 0.002(2) 0.015(3)
O24 0.031(2) 0.025(2) 0.026(2) -0.0083(17) -0.0045(17) -0.0009(17)
O25 0.030(2) 0.047(3) 0.073(3) -0.043(2) -0.018(2) 0.008(2)
O26 0.103(4) 0.141(5) 0.072(4) -0.083(4) -0.071(3) 0.099(4)
O27 0.086(4) 0.039(3) 0.027(2) -0.012(2) -0.014(2) 0.017(2)
O28 0.276(9) 0.023(3) 0.047(3) -0.005(2) -0.049(4) 0.018(4)
O29 0.062(4) 0.185(7) 0.054(3) -0.007(4) -0.015(3) 0.076(4)
O30 0.049(3) 0.038(3) 0.045(3) -0.018(2) -0.009(2) 0.010(2)
O31 0.040(2) 0.043(3) 0.025(2) -0.0120(19) -0.0032(18) 0.002(2)
O32 0.034(2) 0.049(3) 0.038(2) 0.007(2) -0.0104(19) 0.010(2)
O33 0.039(2) 0.026(2) 0.035(2) -0.0075(18) -0.0053(18) 0.0020(18)
O34 0.032(2) 0.033(2) 0.043(2) -0.0185(19) 0.0030(18) 0.0003(18)
O35 0.033(2) 0.033(2) 0.037(2) -0.0108(18) -0.0150(18) 0.0027(18)
O36 0.027(2) 0.028(2) 0.030(2) -0.0067(17) -0.0041(17) 0.0031(17)
O37 0.036(2) 0.059(3) 0.027(2) -0.015(2) -0.0117(18) 0.017(2)
O38 0.056(3) 0.036(2) 0.033(2) -0.011(2) -0.011(2) 0.007(2)
O39 0.048(3) 0.034(3) 0.057(3) 0.012(2) 0.013(2) 0.015(2)
O40 0.033(2) 0.031(2) 0.023(2) -0.0108(17) -0.0082(17) 0.0013(17)
O41 0.024(2) 0.035(2) 0.040(2) -0.0100(19) -0.0159(18) 0.0097(17)
O42 0.028(2) 0.029(2) 0.050(3) -0.002(2) -0.0004(19) 0.0004(18)
O43 0.021(2) 0.029(2) 0.080(3) -0.019(2) -0.004(2) -0.0001(18)
O44 0.024(2) 0.032(2) 0.069(3) -0.019(2) -0.006(2) -0.0010(18)
O45 0.036(2) 0.064(3) 0.035(2) -0.017(2) -0.0130(19) 0.006(2)
O46 0.061(3) 0.065(3) 0.060(3) -0.028(3) -0.010(3) 0.016(3)
O47 0.041(3) 0.034(2) 0.046(3) -0.012(2) -0.003(2) 0.004(2)
O48 0.036(2) 0.030(2) 0.045(2) -0.0145(19) -0.0109(19) 0.0056(18)
O49 0.032(2) 0.032(2) 0.045(3) -0.0103(19) -0.0074(19) 0.0041(18)
O50 0.041(3) 0.044(3) 0.037(2) -0.013(2) -0.0110(19) 0.012(2)
O51 0.036(3) 0.038(3) 0.065(3) -0.020(2) -0.018(2) 0.007(2)
O52 0.047(3) 0.052(3) 0.079(3) -0.033(3) -0.027(3) 0.021(2)
O53 0.031(2) 0.048(3) 0.042(3) -0.004(2) -0.0056(19) 0.002(2)
O54 0.037(2) 0.037(2) 0.044(2) -0.020(2) -0.0132(19) 0.0095(19)
O55 0.106(6) 0.132(6) 0.129(6) -0.070(5) -0.019(5) 0.010(5)
O56 0.130(6) 0.113(6) 0.109(6) -0.046(5) -0.013(5) 0.000(5)
O57 0.051(3) 0.032(2) 0.065(3) -0.012(2) -0.026(2) 0.005(2)
O58 0.093(5) 0.096(5) 0.061(4) -0.025(3) -0.006(3) 0.020(4)
C1 0.025(3) 0.013(3) 0.027(3) -0.007(2) -0.005(2) 0.001(2)
C2 0.021(3) 0.018(3) 0.031(3) -0.008(2) -0.003(2) 0.001(2)
C3 0.026(3) 0.012(3) 0.026(3) -0.007(2) -0.005(2) -0.001(2)
C4 0.030(3) 0.020(3) 0.018(3) -0.003(2) -0.004(2) 0.003(2)
C5 0.024(3) 0.018(3) 0.028(3) -0.008(2) -0.002(2) 0.001(2)
C6 0.025(3) 0.018(3) 0.032(3) -0.004(2) -0.005(2) 0.000(2)
C7 0.023(3) 0.023(3) 0.027(3) -0.012(2) -0.003(2) 0.006(2)
C8 0.027(3) 0.022(3) 0.022(3) -0.004(2) -0.010(2) 0.006(2)
C9 0.024(3) 0.024(3) 0.023(3) -0.007(2) -0.006(2) 0.005(2)
C10 0.023(3) 0.022(3) 0.022(3) -0.005(2) -0.004(2) 0.003(2)
C11 0.026(3) 0.021(3) 0.029(3) -0.009(2) -0.011(2) 0.002(2)
C12 0.028(3) 0.025(3) 0.020(3) -0.007(2) -0.009(2) 0.007(2)
C13 0.022(3) 0.021(3) 0.022(3) -0.004(2) -0.008(2) 0.003(2)
C14 0.026(3) 0.021(3) 0.026(3) -0.008(2) -0.005(2) 0.000(2)
C15 0.029(3) 0.022(3) 0.029(3) -0.016(2) -0.007(2) 0.004(2)
C16 0.026(3) 0.029(3) 0.027(3) -0.012(3) -0.001(2) -0.001(2)
C17 0.031(3) 0.018(3) 0.025(3) -0.010(2) -0.007(2) 0.001(2)
C18 0.026(3) 0.020(3) 0.028(3) -0.012(2) -0.008(2) 0.004(2)
C19 0.021(3) 0.027(3) 0.025(3) -0.017(2) 0.001(2) 0.002(2)
C20 0.033(3) 0.023(3) 0.018(3) -0.008(2) -0.006(2) 0.002(2)
C21 0.022(3) 0.023(3) 0.029(3) -0.011(2) 0.000(2) 0.002(2)
C22 0.018(3) 0.026(3) 0.025(3) -0.010(2) 0.001(2) 0.000(2)
C23 0.023(3) 0.023(3) 0.033(3) -0.009(3) 0.000(2) 0.003(2)
C24 0.017(3) 0.023(3) 0.028(3) -0.010(2) 0.001(2) 0.001(2)
C25 0.024(3) 0.027(3) 0.030(3) -0.009(3) -0.001(2) 0.000(2)
C26 0.019(3) 0.026(3) 0.025(3) -0.006(2) 0.003(2) 0.003(2)
C27 0.017(3) 0.024(3) 0.028(3) -0.010(2) 0.000(2) -0.002(2)
C28 0.022(3) 0.024(3) 0.023(3) -0.004(2) 0.001(2) 0.001(2)
C29 0.039(4) 0.026(3) 0.031(3) -0.016(3) -0.013(3) 0.008(3)
C30 0.037(3) 0.021(3) 0.039(3) -0.014(3) -0.018(3) 0.004(3)
C31 0.030(3) 0.016(3) 0.030(3) -0.005(2) -0.009(2) -0.001(2)
C32 0.037(3) 0.017(3) 0.026(3) -0.005(2) -0.008(3) -0.002(2)
C33 0.029(3) 0.017(3) 0.028(3) -0.005(2) -0.005(2) 0.001(2)
C34 0.037(3) 0.025(3) 0.033(3) -0.011(3) -0.016(3) 0.009(3)
C35 0.031(3) 0.029(3) 0.029(3) -0.002(3) -0.006(3) -0.003(3)
C36 0.021(3) 0.033(3) 0.032(3) -0.002(3) 0.006(2) 0.005(3)
C37 0.026(3) 0.038(4) 0.030(3) -0.006(3) 0.007(3) 0.010(3)
C38 0.032(3) 0.034(4) 0.033(3) -0.004(3) 0.006(3) 0.013(3)
C39 0.032(4) 0.028(3) 0.042(4) 0.001(3) 0.012(3) 0.010(3)
C40 0.029(3) 0.024(3) 0.038(3) -0.004(3) 0.006(3) 0.007(3)
C41 0.025(3) 0.032(3) 0.030(3) -0.006(3) 0.002(3) 0.005(3)
C42 0.032(3) 0.024(3) 0.046(4) -0.005(3) 0.005(3) 0.008(3)
C43 0.026(3) 0.028(3) 0.031(3) -0.013(3) 0.000(2) 0.004(2)
C44 0.035(3) 0.025(3) 0.030(3) -0.013(3) -0.010(3) 0.004(3)
C45 0.024(3) 0.026(3) 0.025(3) -0.011(2) -0.005(2) 0.005(2)
C46 0.032(3) 0.024(3) 0.029(3) -0.015(3) -0.006(3) 0.002(2)
C47 0.040(3) 0.026(3) 0.023(3) -0.014(2) -0.008(3) 0.003(3)
C48 0.041(4) 0.028(3) 0.027(3) -0.003(3) 0.011(3) 0.013(3)
C49 0.033(3) 0.025(3) 0.023(3) -0.009(2) -0.007(2) 0.001(2)
C50 0.032(3) 0.026(3) 0.023(3) -0.008(2) -0.013(2) 0.010(3)
C51 0.028(3) 0.024(3) 0.032(3) -0.010(2) -0.012(3) 0.005(2)
C52 0.032(3) 0.023(3) 0.023(3) -0.008(2) -0.010(2) 0.006(2)
C53 0.031(3) 0.022(3) 0.024(3) -0.008(2) -0.009(2) 0.004(2)
C54 0.028(3) 0.022(3) 0.025(3) -0.005(2) -0.010(2) 0.003(2)
C55 0.029(3) 0.025(3) 0.019(3) -0.006(2) -0.009(2) 0.005(2)
C56 0.030(3) 0.023(3) 0.024(3) -0.010(2) -0.009(2) 0.003(2)
C57 0.051(4) 0.027(3) 0.036(3) -0.004(3) -0.017(3) 0.004(3)
C58 0.050(5) 0.053(5) 0.073(5) -0.020(4) -0.030(4) 0.011(4)
C59 0.057(5) 0.054(5) 0.071(5) -0.034(4) -0.021(4) 0.018(4)
C60 0.044(5) 0.066(5) 0.064(5) -0.012(4) -0.015(4) 0.016(4)
C61 0.046(4) 0.046(4) 0.059(5) -0.009(4) -0.018(4) 0.008(3)
C62 0.045(4) 0.030(3) 0.035(3) -0.004(3) -0.008(3) 0.003(3)
C63 0.030(3) 0.024(3) 0.024(3) -0.007(2) -0.008(2) 0.001(2)
C64 0.031(3) 0.028(3) 0.030(3) -0.012(3) -0.010(3) 0.008(3)
C65 0.029(3) 0.038(4) 0.031(3) -0.014(3) -0.007(3) 0.004(3)
C66 0.039(4) 0.031(3) 0.028(3) -0.008(3) -0.010(3) -0.001(3)
C67 0.030(3) 0.031(3) 0.038(4) -0.002(3) -0.012(3) 0.006(3)
C68 0.031(3) 0.032(3) 0.035(3) -0.012(3) -0.002(3) 0.001(3)
C69 0.036(3) 0.025(3) 0.030(3) -0.007(3) -0.006(3) -0.002(3)
C70 0.041(4) 0.036(4) 0.031(3) -0.009(3) -0.007(3) -0.005(3)
C71 0.053(4) 0.044(4) 0.037(4) -0.017(3) -0.014(3) -0.007(3)
C72 0.055(5) 0.062(5) 0.048(4) -0.015(4) 0.001(4) -0.032(4)
C73 0.064(5) 0.076(6) 0.034(4) -0.019(4) 0.008(3) -0.029(4)
C74 0.054(4) 0.045(4) 0.030(3) -0.014(3) 0.001(3) -0.021(3)
C75 0.028(3) 0.030(3) 0.029(3) -0.009(3) -0.005(2) -0.002(3)
C76 0.036(4) 0.046(4) 0.033(3) -0.009(3) -0.004(3) -0.005(3)
C77 0.038(4) 0.050(4) 0.028(3) -0.014(3) 0.001(3) -0.020(3)
C78 0.038(4) 0.048(4) 0.039(4) -0.025(3) -0.001(3) -0.006(3)
C79 0.034(3) 0.038(4) 0.040(4) -0.014(3) -0.004(3) -0.004(3)
C80 0.033(3) 0.033(3) 0.028(3) -0.010(3) -0.008(3) -0.003(3)
C81 0.021(3) 0.025(3) 0.031(3) -0.007(2) -0.003(2) -0.001(2)
C82 0.029(3) 0.034(3) 0.025(3) -0.003(3) -0.001(3) -0.002(3)
C83 0.031(3) 0.030(3) 0.033(3) -0.002(3) -0.004(3) 0.004(3)
C84 0.033(3) 0.026(3) 0.049(4) -0.015(3) -0.001(3) -0.002(3)
C85 0.036(4) 0.036(4) 0.029(3) -0.011(3) -0.003(3) 0.004(3)
C86 0.028(3) 0.030(3) 0.033(3) -0.011(3) -0.005(3) 0.001(3)
C87 0.022(3) 0.026(3) 0.022(3) -0.001(2) -0.001(2) 0.002(2)
C88 0.030(3) 0.030(3) 0.031(3) -0.007(3) -0.005(3) 0.005(3)
C89 0.046(4) 0.029(3) 0.027(3) -0.008(3) -0.009(3) 0.008(3)
C90 0.048(4) 0.026(3) 0.028(3) -0.004(3) 0.012(3) 0.010(3)
C91 0.029(3) 0.031(3) 0.031(3) -0.003(3) 0.005(3) 0.003(3)
C92 0.030(3) 0.024(3) 0.036(3) -0.006(3) -0.008(3) 0.004(2)
C93 0.023(3) 0.028(3) 0.025(3) -0.009(2) -0.003(2) 0.000(2)
C94 0.042(4) 0.029(3) 0.055(4) -0.012(3) -0.018(3) 0.002(3)
C95 0.043(4) 0.057(5) 0.065(5) -0.036(4) -0.018(4) 0.001(3)
C96 0.036(4) 0.066(5) 0.036(4) -0.022(3) -0.014(3) 0.006(3)
C97 0.030(3) 0.050(4) 0.035(4) -0.005(3) -0.011(3) 0.008(3)
C98 0.029(3) 0.034(3) 0.031(3) -0.005(3) -0.004(3) 0.002(3)
C99 0.025(3) 0.028(3) 0.025(3) -0.006(2) -0.005(2) -0.001(2)
C100 0.028(3) 0.026(3) 0.027(3) -0.010(2) -0.003(2) -0.004(2)
C101 0.029(3) 0.037(4) 0.024(3) -0.005(3) -0.004(2) -0.004(3)
C102 0.024(3) 0.028(3) 0.037(3) -0.009(3) 0.001(3) -0.007(2)
C103 0.032(3) 0.025(3) 0.038(3) -0.013(3) -0.005(3) 0.007(3)
C104 0.028(3) 0.033(3) 0.025(3) -0.007(3) -0.004(2) 0.002(3)
C105 0.023(3) 0.027(3) 0.032(3) -0.011(3) 0.000(2) 0.004(2)
C106 0.031(3) 0.028(3) 0.032(3) -0.012(3) -0.004(3) 0.007(3)
C107 0.038(4) 0.025(3) 0.030(3) -0.007(3) -0.003(3) 0.008(3)
C108 0.024(3) 0.022(3) 0.039(4) -0.002(3) 0.002(3) 0.005(2)
C109 0.030(3) 0.026(3) 0.038(4) -0.010(3) -0.002(3) -0.003(3)
C110 0.030(3) 0.033(3) 0.028(3) -0.008(3) -0.006(3) 0.003(3)
C111 0.027(3) 0.029(3) 0.028(3) -0.012(3) 0.002(2) 0.000(2)
C112 0.031(3) 0.052(4) 0.039(4) -0.019(3) -0.003(3) 0.000(3)
C113 0.047(4) 0.051(4) 0.042(4) -0.026(3) -0.007(3) 0.008(3)
C114 0.042(4) 0.049(4) 0.032(3) -0.019(3) -0.007(3) -0.004(3)
C115 0.041(4) 0.037(4) 0.043(4) -0.014(3) -0.014(3) -0.001(3)
C116 0.035(3) 0.029(3) 0.035(3) -0.009(3) -0.006(3) -0.003(3)
C117 0.021(3) 0.029(3) 0.027(3) -0.013(3) -0.004(2) -0.002(2)
C118 0.025(3) 0.033(3) 0.029(3) -0.011(3) -0.004(2) -0.003(3)
C119 0.024(3) 0.031(3) 0.033(3) -0.014(3) -0.009(3) 0.002(2)
C120 0.027(3) 0.036(4) 0.033(3) -0.019(3) -0.005(3) 0.005(3)
C121 0.029(3) 0.038(4) 0.028(3) -0.013(3) 0.000(3) -0.001(3)
C122 0.030(3) 0.029(3) 0.028(3) -0.010(3) -0.005(3) 0.002(3)
C123 0.027(3) 0.025(3) 0.029(3) -0.008(2) -0.001(2) -0.003(2)
C124 0.046(4) 0.028(3) 0.031(3) -0.004(3) 0.000(3) 0.007(3)
C125 0.039(4) 0.023(3) 0.044(4) -0.006(3) 0.004(3) 0.003(3)
C126 0.032(3) 0.029(3) 0.040(4) 0.001(3) -0.008(3) -0.005(3)
C127 0.037(4) 0.043(4) 0.039(4) -0.015(3) -0.011(3) -0.003(3)
C128 0.030(3) 0.043(4) 0.041(4) -0.019(3) -0.009(3) 0.004(3)
C129 0.034(3) 0.023(3) 0.022(3) -0.008(2) -0.001(2) -0.002(2)
C130 0.032(3) 0.042(4) 0.037(3) -0.024(3) -0.002(3) 0.001(3)
C131 0.040(4) 0.043(4) 0.033(3) -0.021(3) 0.005(3) -0.007(3)
C132 0.041(4) 0.028(3) 0.034(3) -0.011(3) -0.006(3) -0.007(3)
C133 0.029(3) 0.032(3) 0.036(3) -0.013(3) -0.004(3) -0.002(3)
C134 0.031(3) 0.025(3) 0.027(3) -0.010(2) -0.002(2) 0.001(2)
C135 0.029(3) 0.025(3) 0.028(3) -0.015(2) -0.002(2) 0.003(2)
C136 0.022(3) 0.029(3) 0.034(3) -0.013(3) -0.004(2) 0.002(2)
C137 0.037(3) 0.027(3) 0.030(3) -0.012(3) -0.009(3) 0.011(3)
C138 0.028(3) 0.027(3) 0.035(3) -0.009(3) -0.001(3) 0.005(3)
C139 0.030(3) 0.029(3) 0.035(3) -0.014(3) -0.005(3) -0.001(3)
C140 0.034(3) 0.031(3) 0.029(3) -0.013(3) -0.007(3) 0.003(3)
C141 0.031(3) 0.022(3) 0.027(3) -0.007(2) -0.002(2) -0.003(2)
C142 0.038(3) 0.025(3) 0.031(3) -0.010(3) -0.006(3) 0.003(3)
C143 0.038(4) 0.026(3) 0.042(4) -0.006(3) -0.004(3) 0.004(3)
C144 0.036(4) 0.024(3) 0.043(4) -0.006(3) -0.008(3) -0.006(3)
C145 0.041(4) 0.034(4) 0.035(3) -0.014(3) -0.012(3) 0.001(3)
C146 0.041(4) 0.029(3) 0.032(3) -0.012(3) -0.006(3) 0.002(3)
C147 0.026(3) 0.033(3) 0.030(3) -0.015(3) -0.001(2) -0.002(3)
C148 0.038(4) 0.030(3) 0.032(3) -0.011(3) -0.005(3) -0.001(3)
C149 0.036(4) 0.035(4) 0.034(3) -0.016(3) 0.005(3) -0.001(3)
C150 0.028(3) 0.043(4) 0.045(4) -0.028(3) -0.002(3) 0.002(3)
C151 0.030(3) 0.028(3) 0.036(3) -0.014(3) -0.007(3) 0.000(3)
C152 0.031(3) 0.034(3) 0.024(3) -0.012(3) -0.005(2) 0.000(3)
C153 0.031(3) 0.023(3) 0.035(3) -0.010(3) 0.003(3) -0.002(3)
C154 0.036(4) 0.036(4) 0.060(4) -0.016(3) -0.011(3) 0.006(3)
C155 0.037(4) 0.036(4) 0.103(6) -0.031(4) -0.022(4) 0.001(3)
C156 0.033(4) 0.030(4) 0.092(6) -0.016(4) 0.007(4) -0.006(3)
C157 0.055(4) 0.021(3) 0.046(4) 0.000(3) 0.011(3) 0.011(3)
C158 0.046(4) 0.039(4) 0.035(4) -0.017(3) 0.001(3) 0.007(3)
C159 0.024(3) 0.031(3) 0.031(3) -0.001(3) -0.006(2) 0.005(3)
C160 0.074(6) 0.042(4) 0.057(5) -0.002(4) 0.034(4) 0.007(4)
C161 0.119(8) 0.060(6) 0.091(7) -0.001(5) 0.062(6) 0.027(6)
C162 0.062(5) 0.066(6) 0.063(5) 0.013(4) 0.027(4) 0.017(4)
C163 0.040(4) 0.046(4) 0.052(4) 0.012(4) -0.005(3) -0.002(3)
C164 0.049(4) 0.030(4) 0.037(4) -0.004(3) -0.006(3) -0.001(3)
C165 0.035(3) 0.034(3) 0.031(3) -0.010(3) -0.003(3) -0.002(3)
C166 0.048(4) 0.044(4) 0.048(4) -0.021(3) -0.019(3) 0.013(3)
C167 0.045(4) 0.053(4) 0.045(4) -0.011(3) -0.013(3) 0.007(3)
C168 0.041(4) 0.071(5) 0.034(4) -0.020(4) -0.003(3) -0.011(4)
C169 0.043(4) 0.063(5) 0.050(4) -0.033(4) -0.006(3) -0.004(4)
C170 0.031(3) 0.045(4) 0.041(4) -0.018(3) -0.004(3) 0.000(3)
C171 0.024(3) 0.023(3) 0.041(3) -0.010(3) -0.007(3) -0.001(2)
C172 0.034(3) 0.030(3) 0.039(4) -0.009(3) -0.002(3) -0.005(3)
C173 0.037(4) 0.038(4) 0.052(4) -0.021(3) 0.002(3) 0.000(3)
C174 0.025(3) 0.034(4) 0.070(5) -0.025(3) -0.012(3) 0.000(3)
C175 0.036(4) 0.039(4) 0.052(4) -0.016(3) -0.020(3) 0.011(3)
C176 0.040(4) 0.035(4) 0.036(3) -0.013(3) -0.008(3) 0.002(3)

loop_
_atom_type_symbol
_atom_type_description
_atom_type_scat_dispersion_real
_atom_type_scat_dispersion_imag
_atom_type_scat_source
C C 0.0033 0.0016 'International Tables Vol C Tables 4.2.6.8 and 6.1.1.4'
H H 0.0000 0.0000 'International Tables Vol C Tables 4.2.6.8 and 6.1.1.4'
O O 0.0106 0.0060 'International Tables Vol C Tables 4.2.6.8 and 6.1.1.4'
P P 0.1023 0.0942 'International Tables Vol C Tables 4.2.6.8 and 6.1.1.4'
S S 0.1246 0.1234 'International Tables Vol C Tables 4.2.6.8 and 6.1.1.4'
U U -9.6767 9.6646 'International Tables Vol C Tables 4.2.6.8 and 6.1.1.4'

loop_
_geom_angle_atom_site_label_1
_geom_angle_atom_site_label_2
_geom_angle_atom_site_label_3
_geom_angle
O2 U1 O1 178.2(2)
O2 U1 O3 88.76(16)
O1 U1 O3 93.03(19)
O2 U1 O21 88.63(16)
O1 U1 O21 90.09(18)
O3 U1 O21 145.18(14)
O2 U1 O22 90.72(16)
O1 U1 O22 90.19(19)
O3 U1 O22 70.93(14)
O21 U1 O22 74.39(15)
O2 U1 O20 90.51(16)
O1 U1 O20 87.9(2)
O3 U1 O20 140.28(13)
O21 U1 O20 74.46(15)
O22 U1 O20 148.79(14)
O2 U1 O19 88.64(15)
O1 U1 O19 91.65(17)
O3 U1 O19 70.27(13)
O21 U1 O19 144.34(14)
O22 U1 O19 141.20(13)
O20 U1 O19 70.01(13)
O23 U2 O24 178.8(2)
O23 U2 O25 93.1(2)
O24 U2 O25 88.04(16)
O23 U2 O41 89.39(17)
O24 U2 O41 91.16(15)
O25 U2 O41 72.18(13)
O23 U2 O42 91.45(19)
O24 U2 O42 87.68(15)
O25 U2 O42 145.64(13)
O41 U2 O42 73.83(13)
O23 U2 O44 91.13(18)
O24 U2 O44 89.06(15)
O25 U2 O44 71.43(13)
O41 U2 O44 143.58(13)
O42 U2 O44 142.52(13)
O23 U2 O43 87.9(2)
O24 U2 O43 91.06(15)
O25 U2 O43 142.33(13)
O41 U2 O43 145.48(13)
O42 U2 O43 71.84(13)
O44 U2 O43 70.90(13)
O4 S1 O5 115.2(2)
O4 S1 O3 110.9(2)
O5 S1 O3 109.8(2)
O4 S1 C1 108.3(2)
O5 S1 C1 108.7(2)
O3 S1 C1 103.3(2)
O7 S2 O6 112.8(2)
O7 S2 O8 113.5(2)
O6 S2 O8 110.7(2)
O7 S2 C10 106.5(2)
O6 S2 C10 106.7(2)
O8 S2 C10 106.1(2)
O9 S3 O11 112.5(3)
O9 S3 O10 110.7(2)
O11 S3 O10 112.4(3)
O9 S3 C17 106.5(2)
O11 S3 C17 106.9(2)
O10 S3 C17 107.5(2)
O13 S4 O14 112.9(3)
O13 S4 O12 112.5(3)
O14 S4 O12 111.7(2)
O13 S4 C24 106.9(2)
O14 S4 C24 106.1(2)
O12 S4 C24 106.2(2)
O27 S5 O26 115.6(3)
O27 S5 O25 110.0(2)
O26 S5 O25 110.1(3)
O27 S5 C29 108.6(3)
O26 S5 C29 107.8(3)
O25 S5 C29 104.0(3)
O29 S6 O30 112.9(4)
O29 S6 O28 111.7(5)
O30 S6 O28 112.2(3)
O29 S6 C38 105.7(3)
O30 S6 C38 107.8(3)
O28 S6 C38 106.0(3)
O32 S7 O31 113.6(3)
O32 S7 O33 113.1(3)
O31 S7 O33 110.2(2)
O32 S7 C45 106.9(2)
O31 S7 C45 107.1(2)
O33 S7 C45 105.4(2)
O34 S8 O35 113.1(2)
O34 S8 O36 112.7(2)
O35 S8 O36 110.9(2)
O34 S8 C52 106.4(2)
O35 S8 C52 106.4(2)
O36 S8 C52 106.8(2)
C63 P1 C75 109.4(3)
C63 P1 C69 109.4(3)
C75 P1 C69 111.3(3)
C63 P1 C57 108.7(3)
C75 P1 C57 109.6(3)
C69 P1 C57 108.4(3)
C93 P2 C87 109.3(2)
C93 P2 C99 108.2(2)
C87 P2 C99 109.2(3)
C93 P2 C81 106.6(3)
C87 P2 C81 112.5(2)
C99 P2 C81 110.9(2)
C117 P3 C123 109.5(3)
C117 P3 C111 107.3(2)
C123 P3 C111 112.3(3)
C117 P3 C105 111.1(3)
C123 P3 C105 106.9(3)
C111 P3 C105 109.7(3)
C129 P4 C141 113.9(3)
C129 P4 C147 106.6(3)
C141 P4 C147 110.6(3)
C129 P4 C135 108.0(2)
C141 P4 C135 107.7(3)
C147 P4 C135 110.1(3)
C153 P5 C159 108.2(3)
C153 P5 C165 111.3(3)
C159 P5 C165 106.2(3)
C153 P5 C171 109.2(3)
C159 P5 C171 111.0(3)
C165 P5 C171 110.7(3)
S1 O3 U1 153.6(2)
C4 O15 H15 112.5
C20 O17 H17 110.7
C27 O18 H18 118.9
U1 O19 H19A 116.8
U1 O19 H19B 144.3
H19A O19 H19B 86.2
U1 O20 H20A 128.6
U1 O20 H20B 142.4
H20A O20 H20B 88.2
U1 O21 H21A 131.6
U1 O21 H21B 133.1
H21A O21 H21B 93.3
U1 O22 H22A 112.2
U1 O22 H22B 106.5
H22A O22 H22B 95.3
S5 O25 U2 157.4(3)
C32 O37 H37 113.1
C41 O38 H38 128.8
C48 O39 H39 101.6
C55 O40 H40 102.5
U2 O41 H41A 130.8
U2 O41 H41B 134.3
H41A O41 H41B 91.0
U2 O42 H42A 119.3
U2 O42 H42B 120.2
H42A O42 H42B 119.3
U2 O43 H43A 131.4
U2 O43 H43B 125.8
H43A O43 H43B 101.4
U2 O44 H44A 111.5
U2 O44 H44B 116.6
H44A O44 H44B 128.2
H45A O45 H45B 89.6
H46A O46 H46B 111.4
H47A O47 H47B 91.4
H48A O48 H48B 91.5
H49A O49 H49B 100.1
H50A O50 H50B 96.6
H51A O51 H51B 119.5
H52A O52 H52B 114.7
H53A O53 H53B 105.4
H54A O54 H54B 117.9
C6 C1 C2 120.9(5)
C6 C1 S1 121.4(4)
C2 C1 S1 117.5(4)
C3 C2 C1 121.2(5)
C3 C2 H2 119.4
C1 C2 H2 119.4
C2 C3 C4 117.9(5)
C2 C3 C7 119.8(5)
C4 C3 C7 122.2(5)
O15 C4 C5 117.8(4)
O15 C4 C3 121.3(5)
C5 C4 C3 120.9(5)
C6 C5 C4 119.8(5)
C6 C5 C28 118.9(5)
C4 C5 C28 121.2(5)
C1 C6 C5 119.2(5)
C1 C6 H6 120.4
C5 C6 H6 120.4
C8 C7 C3 113.6(4)
C8 C7 H7A 108.9
C3 C7 H7A 108.9
C8 C7 H7B 108.9
C3 C7 H7B 108.9
H7A C7 H7B 107.7
C9 C8 C13 118.9(5)
C9 C8 C7 122.2(5)
C13 C8 C7 119.0(5)
C8 C9 C10 120.9(5)
C8 C9 H9 119.5
C10 C9 H9 119.5
C11 C10 C9 119.7(5)
C11 C10 S2 119.7(4)
C9 C10 S2 120.4(4)
C12 C11 C10 120.4(5)
C12 C11 H11 119.8
C10 C11 H11 119.8
C13 C12 C11 119.2(5)
C13 C12 C14 120.1(5)
C11 C12 C14 120.5(5)
O16 C13 C12 119.9(5)
O16 C13 C8 119.3(4)
C12 C13 C8 120.8(5)
C15 C14 C12 111.4(4)
C15 C14 H14A 109.4
C12 C14 H14A 109.4
C15 C14 H14B 109.4
C12 C14 H14B 109.4
H14A C14 H14B 108.0
C16 C15 C20 118.8(5)
C16 C15 C14 119.1(5)
C20 C15 C14 121.9(5)
C17 C16 C15 121.9(5)
C17 C16 H16 119.1
C15 C16 H16 119.1
C16 C17 C18 119.6(5)
C16 C17 S3 121.3(4)
C18 C17 S3 119.1(4)
C17 C18 C19 120.8(5)
C17 C18 H18A 119.6
C19 C18 H18A 119.6
C18 C19 C20 118.6(5)
C18 C19 C21 119.0(5)
C20 C19 C21 122.3(5)
O17 C20 C15 118.8(5)
O17 C20 C19 120.9(5)
C15 C20 C19 120.3(5)
C22 C21 C19 110.6(4)
C22 C21 H21C 109.5
C19 C21 H21C 109.5
C22 C21 H21D 109.5
C19 C21 H21D 109.5
H21C C21 H21D 108.1
C23 C22 C27 117.6(5)
C23 C22 C21 121.6(5)
C27 C22 C21 120.6(5)
C22 C23 C24 121.7(5)
C22 C23 H23 119.1
C24 C23 H23 119.1
C25 C24 C23 119.4(5)
C25 C24 S4 121.4(4)
C23 C24 S4 119.2(4)
C24 C25 C26 121.7(5)
C24 C25 H25 119.2
C26 C25 H25 119.2
C25 C26 C27 117.9(5)
C25 C26 C28 119.2(5)
C27 C26 C28 122.7(5)
O18 C27 C26 122.5(5)
O18 C27 C22 115.8(4)
C26 C27 C22 121.7(5)
C26 C28 C5 112.0(4)
C26 C28 H28A 109.2
C5 C28 H28A 109.2
C26 C28 H28B 109.2
C5 C28 H28B 109.2
H28A C28 H28B 107.9
C30 C29 C34 120.1(5)
C30 C29 S5 120.9(4)
C34 C29 S5 119.0(4)
C29 C30 C31 120.7(5)
C29 C30 H30 119.6
C31 C30 H30 119.6
C30 C31 C32 117.7(5)
C30 C31 C35 120.5(5)
C32 C31 C35 121.5(5)
O37 C32 C33 120.9(5)
O37 C32 C31 117.0(5)
C33 C32 C31 122.1(5)
C34 C33 C32 118.7(5)
C34 C33 C56 119.0(5)
C32 C33 C56 122.2(5)
C33 C34 C29 120.6(5)
C33 C34 H34 119.7
C29 C34 H34 119.7
C36 C35 C31 111.2(4)
C36 C35 H35A 109.4
C31 C35 H35A 109.4
C36 C35 H35B 109.4
C31 C35 H35B 109.4
H35A C35 H35B 108.0
C37 C36 C41 118.5(5)
C37 C36 C35 120.0(6)
C41 C36 C35 121.3(5)
C36 C37 C38 120.4(6)
C36 C37 H37A 119.8
C38 C37 H37A 119.8
C39 C38 C37 120.0(6)
C39 C38 S6 120.5(5)
C37 C38 S6 119.5(5)
C38 C39 C40 121.7(6)
C38 C39 H39A 119.1
C40 C39 H39A 119.1
C39 C40 C41 117.5(6)
C39 C40 C42 120.4(5)
C41 C40 C42 122.0(5)
O38 C41 C40 119.2(5)
O38 C41 C36 119.0(5)
C40 C41 C36 121.8(5)
C40 C42 C43 112.8(5)
C40 C42 H42C 109.0
C43 C42 H42C 109.0
C40 C42 H42D 109.0
C43 C42 H42D 109.0
H42C C42 H42D 107.8
C44 C43 C48 119.1(5)
C44 C43 C42 119.5(5)
C48 C43 C42 121.3(5)
C45 C44 C43 120.4(5)
C45 C44 H44 119.8
C43 C44 H44 119.8
C44 C45 C46 120.4(5)
C44 C45 S7 121.5(4)
C46 C45 S7 118.0(4)
C47 C46 C45 119.8(5)
C47 C46 H46 120.1
C45 C46 H46 120.1
C46 C47 C48 119.6(5)
C46 C47 C49 118.9(5)
C48 C47 C49 121.3(5)
O39 C48 C43 120.2(5)
O39 C48 C47 119.1(5)
C43 C48 C47 120.6(5)
C50 C49 C47 111.6(4)
C50 C49 H49C 109.3
C47 C49 H49C 109.3
C50 C49 H49D 109.3
C47 C49 H49D 109.3
H49C C49 H49D 108.0
C51 C50 C55 119.0(5)
C51 C50 C49 119.1(5)
C55 C50 C49 121.5(5)
C50 C51 C52 120.7(5)
C50 C51 H51 119.6
C52 C51 H51 119.6
C53 C52 C51 119.4(5)
C53 C52 S8 121.6(4)
C51 C52 S8 118.9(4)
C52 C53 C54 121.5(5)
C52 C53 H53 119.2
C54 C53 H53 119.2
C53 C54 C55 118.3(5)
C53 C54 C56 121.3(5)
C55 C54 C56 120.4(5)
O40 C55 C50 120.3(5)
O40 C55 C54 118.6(5)
C50 C55 C54 121.0(5)
C54 C56 C33 113.3(4)
C54 C56 H56A 108.9
C33 C56 H56A 108.9
C54 C56 H56B 108.9
C33 C56 H56B 108.9
H56A C56 H56B 107.7
C62 C57 C58 118.3(6)
C62 C57 P1 119.9(5)
C58 C57 P1 121.1(5)
C59 C58 C57 121.6(7)
C59 C58 H58 119.2
C57 C58 H58 119.2
C58 C59 C60 119.3(7)
C58 C59 H59 120.3
C60 C59 H59 120.3
C61 C60 C59 118.9(7)
C61 C60 H60 120.5
C59 C60 H60 120.5
C62 C61 C60 121.4(7)
C62 C61 H61 119.3
C60 C61 H61 119.3
C61 C62 C57 120.3(6)
C61 C62 H62 119.9
C57 C62 H62 119.9
C64 C63 C68 119.4(5)
C64 C63 P1 121.3(4)
C68 C63 P1 119.3(4)
C63 C64 C65 120.1(5)
C63 C64 H64 119.9
C65 C64 H64 119.9
C66 C65 C64 119.8(5)
C66 C65 H65 120.1
C64 C65 H65 120.1
C67 C66 C65 121.1(5)
C67 C66 H66 119.4
C65 C66 H66 119.4
C66 C67 C68 119.7(5)
C66 C67 H67 120.2
C68 C67 H67 120.2
C67 C68 C63 119.8(5)
C67 C68 H68 120.1
C63 C68 H68 120.1
C74 C69 C70 119.2(5)
C74 C69 P1 121.9(5)
C70 C69 P1 118.7(4)
C71 C70 C69 120.0(6)
C71 C70 H70 120.0
C69 C70 H70 120.0
C72 C71 C70 120.1(6)
C72 C71 H71 119.9
C70 C71 H71 119.9
C71 C72 C73 120.6(6)
C71 C72 H72 119.7
C73 C72 H72 119.7
C74 C73 C72 118.5(6)
C74 C73 H73 120.7
C72 C73 H73 120.7
C73 C74 C69 121.5(6)
C73 C74 H74 119.2
C69 C74 H74 119.2
C76 C75 C80 119.8(5)
C76 C75 P1 119.4(4)
C80 C75 P1 120.7(4)
C77 C76 C75 119.5(6)
C77 C76 H76 120.3
C75 C76 H76 120.3
C78 C77 C76 120.2(6)
C78 C77 H77 119.9
C76 C77 H77 119.9
C77 C78 C79 120.7(6)
C77 C78 H78 119.6
C79 C78 H78 119.6
C78 C79 C80 120.1(6)
C78 C79 H79 119.9
C80 C79 H79 119.9
C79 C80 C75 119.6(5)
C79 C80 H80 120.2
C75 C80 H80 120.2
C82 C81 C86 119.2(5)
C82 C81 P2 123.0(4)
C86 C81 P2 117.7(4)
C83 C82 C81 120.4(5)
C83 C82 H82 119.8
C81 C82 H82 119.8
C82 C83 C84 120.6(6)
C82 C83 H83 119.7
C84 C83 H83 119.7
C83 C84 C85 119.6(6)
C83 C84 H84 120.2
C85 C84 H84 120.2
C86 C85 C84 120.2(5)
C86 C85 H85 119.9
C84 C85 H85 119.9
C85 C86 C81 120.0(5)
C85 C86 H86 120.0
C81 C86 H86 120.0
C92 C87 C88 119.6(5)
C92 C87 P2 120.0(4)
C88 C87 P2 120.3(4)
C89 C88 C87 120.0(5)
C89 C88 H88 120.0
C87 C88 H88 120.0
C90 C89 C88 119.6(6)
C90 C89 H89 120.2
C88 C89 H89 120.2
C89 C90 C91 120.6(5)
C89 C90 H90 119.7
C91 C90 H90 119.7
C90 C91 C92 120.3(6)
C90 C91 H91 119.8
C92 C91 H91 119.8
C91 C92 C87 119.8(5)
C91 C92 H92 120.1
C87 C92 H92 120.1
C98 C93 C94 120.0(5)
C98 C93 P2 121.5(4)
C94 C93 P2 118.5(4)
C95 C94 C93 119.3(6)
C95 C94 H94 120.3
C93 C94 H94 120.3
C96 C95 C94 120.9(6)
C96 C95 H95 119.5
C94 C95 H95 119.5
C95 C96 C97 120.4(6)
C95 C96 H96 119.8
C97 C96 H96 119.8
C96 C97 C98 119.7(6)
C96 C97 H97 120.1
C98 C97 H97 120.1
C93 C98 C97 119.6(6)
C93 C98 H98 120.2
C97 C98 H98 120.2
C104 C99 C100 120.2(5)
C104 C99 P2 120.8(4)
C100 C99 P2 119.0(4)
C101 C100 C99 119.4(5)
C101 C100 H100 120.3
C99 C100 H100 120.3
C100 C101 C102 120.8(5)
C100 C101 H101 119.6
C102 C101 H101 119.6
C103 C102 C101 120.5(5)
C103 C102 H102 119.8
C101 C102 H102 119.8
C102 C103 C104 119.5(5)
C102 C103 H103 120.3
C104 C103 H103 120.3
C99 C104 C103 119.7(5)
C99 C104 H104 120.2
C103 C104 H104 120.2
C106 C105 C110 119.8(5)
C106 C105 P3 122.4(4)
C110 C105 P3 117.7(4)
C107 C106 C105 119.4(6)
C107 C106 H106 120.3
C105 C106 H106 120.3
C108 C107 C106 120.5(5)
C108 C107 H107 119.8
C106 C107 H107 119.8
C107 C108 C109 120.9(5)
C107 C108 H108 119.5
C109 C108 H108 119.5
C110 C109 C108 119.3(5)
C110 C109 H109 120.4
C108 C109 H109 120.4
C109 C110 C105 120.0(5)
C109 C110 H110 120.0
C105 C110 H110 120.0
C112 C111 C116 118.6(5)
C112 C111 P3 123.0(4)
C116 C111 P3 118.3(4)
C113 C112 C111 121.0(6)
C113 C112 H112 119.5
C111 C112 H112 119.5
C114 C113 C112 120.3(6)
C114 C113 H113 119.9
C112 C113 H113 119.9
C113 C114 C115 120.6(6)
C113 C114 H114 119.7
C115 C114 H114 119.7
C114 C115 C116 120.1(6)
C114 C115 H115 120.0
C116 C115 H115 120.0
C115 C116 C111 119.3(6)
C115 C116 H116 120.3
C111 C116 H116 120.3
C122 C117 C118 119.9(5)
C122 C117 P3 120.3(4)
C118 C117 P3 119.6(4)
C119 C118 C117 119.4(5)
C119 C118 H118 120.3
C117 C118 H118 120.3
C118 C119 C120 120.4(5)
C118 C119 H119 119.8
C120 C119 H119 119.8
C119 C120 C121 120.6(5)
C119 C120 H120 119.7
C121 C120 H120 119.7
C122 C121 C120 120.3(5)
C122 C121 H121 119.9
C120 C121 H121 119.9
C121 C122 C117 119.5(5)
C121 C122 H122 120.3
C117 C122 H122 120.3
C124 C123 C128 119.4(5)
C124 C123 P3 119.5(4)
C128 C123 P3 120.8(4)
C125 C124 C123 120.1(6)
C125 C124 H124 119.9
C123 C124 H124 119.9
C124 C125 C126 120.5(6)
C124 C125 H125 119.8
C126 C125 H125 119.8
C127 C126 C125 119.6(6)
C127 C126 H126 120.2
C125 C126 H126 120.2
C126 C127 C128 120.2(6)
C126 C127 H127 119.9
C128 C127 H127 119.9
C127 C128 C123 120.1(6)
C127 C128 H128 119.9
C123 C128 H128 119.9
C134 C129 C130 118.4(5)
C134 C129 P4 120.1(4)
C130 C129 P4 121.3(4)
C131 C130 C129 121.0(6)
C131 C130 H130 119.5
C129 C130 H130 119.5
C130 C131 C132 119.9(6)
C130 C131 H131 120.0
C132 C131 H131 120.0
C133 C132 C131 120.0(5)
C133 C132 H132 120.0
C131 C132 H132 120.0
C132 C133 C134 120.6(5)
C132 C133 H133 119.7
C134 C133 H133 119.7
C133 C134 C129 119.9(5)
C133 C134 H134 120.1
C129 C134 H134 120.1
C140 C135 C136 120.6(5)
C140 C135 P4 118.9(4)
C136 C135 P4 120.5(4)
C137 C136 C135 118.5(5)
C137 C136 H136 120.8
C135 C136 H136 120.8
C138 C137 C136 120.7(5)
C138 C137 H137 119.7
C136 C137 H137 119.7
C137 C138 C139 121.0(5)
C137 C138 H138 119.5
C139 C138 H138 119.5
C138 C139 C140 119.5(5)
C138 C139 H139 120.2
C140 C139 H139 120.2
C135 C140 C139 119.7(5)
C135 C140 H140 120.2
C139 C140 H140 120.2
C146 C141 C142 119.3(5)
C146 C141 P4 120.2(4)
C142 C141 P4 120.2(4)
C143 C142 C141 120.2(5)
C143 C142 H142 119.9
C141 C142 H142 119.9
C144 C143 C142 120.1(6)
C144 C143 H143 119.9
C142 C143 H143 119.9
C145 C144 C143 119.8(6)
C145 C144 H144 120.1
C143 C144 H144 120.1
C144 C145 C146 121.3(6)
C144 C145 H145 119.4
C146 C145 H145 119.4
C145 C146 C141 119.4(5)
C145 C146 H146 120.3
C141 C146 H146 120.3
C148 C147 C152 120.3(5)
C148 C147 P4 121.4(4)
C152 C147 P4 117.7(4)
C147 C148 C149 119.4(6)
C147 C148 H148 120.3
C149 C148 H148 120.3
C150 C149 C148 120.1(5)
C150 C149 H149 119.9
C148 C149 H149 119.9
C149 C150 C151 120.0(5)
C149 C150 H150 120.0
C151 C150 H150 120.0
C152 C151 C150 120.6(5)
C152 C151 H151 119.7
C150 C151 H151 119.7
C151 C152 C147 119.5(5)
C151 C152 H152 120.3
C147 C152 H152 120.3
C158 C153 C154 120.5(5)
C158 C153 P5 123.4(5)
C154 C153 P5 116.0(4)
C155 C154 C153 119.2(6)
C155 C154 H154 120.4
C153 C154 H154 120.4
C154 C155 C156 120.0(7)
C154 C155 H155 120.0
C156 C155 H155 120.0
C157 C156 C155 120.6(6)
C157 C156 H156 119.7
C155 C156 H156 119.7
C156 C157 C158 119.6(6)
C156 C157 H157 120.2
C158 C157 H157 120.2
C153 C158 C157 119.9(6)
C153 C158 H158 120.0
C157 C158 H158 120.0
C160 C159 C164 118.9(6)
C160 C159 P5 121.5(5)
C164 C159 P5 119.1(5)
C159 C160 C161 120.1(7)
C159 C160 H160 119.9
C161 C160 H160 119.9
C162 C161 C160 120.4(8)
C162 C161 H161 119.8
C160 C161 H161 119.8
C163 C162 C161 119.7(7)
C163 C162 H162 120.2
C161 C162 H162 120.2
C162 C163 C164 120.4(7)
C162 C163 H163 119.8
C164 C163 H163 119.8
C163 C164 C159 120.4(6)
C163 C164 H164 119.8
C159 C164 H164 119.8
C170 C165 C166 119.6(6)
C170 C165 P5 123.6(5)
C166 C165 P5 116.7(5)
C167 C166 C165 120.4(6)
C167 C166 H166 119.8
C165 C166 H166 119.8
C166 C167 C168 119.7(6)
C166 C167 H167 120.1
C168 C167 H167 120.1
C167 C168 C169 120.6(6)
C167 C168 H168 119.7
C169 C168 H168 119.7
C168 C169 C170 120.1(6)
C168 C169 H169 120.0
C170 C169 H169 120.0
C165 C170 C169 119.6(6)
C165 C170 H170 120.2
C169 C170 H170 120.2
C172 C171 C176 119.7(5)
C172 C171 P5 120.1(5)
C176 C171 P5 120.2(4)
C173 C172 C171 119.0(6)
C173 C172 H172 120.5
C171 C172 H172 120.5
C174 C173 C172 121.6(6)
C174 C173 H173 119.2
C172 C173 H173 119.2
C173 C174 C175 119.7(6)
C173 C174 H174 120.2
C175 C174 H174 120.2
C174 C175 C176 120.3(6)
C174 C175 H175 119.8
C176 C175 H175 119.8
C175 C176 C171 119.7(6)
C175 C176 H176 120.1
C171 C176 H176 120.1

loop_
_geom_bond_atom_site_label_1
_geom_bond_atom_site_label_2
_geom_bond_distance
U1 O2 1.744(3)
U1 O1 1.745(4)
U1 O3 2.332(4)
U1 O21 2.367(4)
U1 O22 2.405(4)
U1 O20 2.435(4)
U1 O19 2.444(4)
U2 O23 1.742(4)
U2 O24 1.747(3)
U2 O25 2.327(4)
U2 O41 2.383(4)
U2 O42 2.390(4)
U2 O44 2.443(4)
U2 O43 2.458(4)
S1 O4 1.450(4)
S1 O5 1.458(4)
S1 O3 1.482(4)
S1 C1 1.753(5)
S2 O7 1.442(4)
S2 O6 1.461(4)
S2 O8 1.478(4)
S2 C10 1.762(5)
S3 O9 1.450(4)
S3 O11 1.451(4)
S3 O10 1.458(4)
S3 C17 1.758(5)
S4 O13 1.443(4)
S4 O14 1.455(4)
S4 O12 1.459(4)
S4 C24 1.764(5)
S5 O27 1.444(5)
S5 O26 1.448(5)
S5 O25 1.479(4)
S5 C29 1.752(5)
S6 O29 1.417(6)
S6 O30 1.440(4)
S6 O28 1.455(6)
S6 C38 1.769(6)
S7 O32 1.448(4)
S7 O31 1.455(4)
S7 O33 1.473(4)
S7 C45 1.760(5)
S8 O34 1.458(4)
S8 O35 1.463(4)
S8 O36 1.469(4)
S8 C52 1.757(5)
P1 C63 1.786(5)
P1 C75 1.791(6)
P1 C69 1.792(6)
P1 C57 1.799(6)
P2 C93 1.783(5)
P2 C87 1.794(5)
P2 C99 1.803(5)
P2 C81 1.804(5)
P3 C117 1.788(5)
P3 C123 1.793(6)
P3 C111 1.798(6)
P3 C105 1.800(5)
P4 C129 1.792(5)
P4 C141 1.793(6)
P4 C147 1.794(5)
P4 C135 1.800(5)
P5 C153 1.790(6)
P5 C159 1.792(6)
P5 C165 1.794(6)
P5 C171 1.803(6)
O15 C4 1.363(6)
O15 H15 0.7999
O16 C13 1.355(6)
O17 C20 1.368(6)
O17 H17 0.9855
O18 C27 1.369(6)
O18 H18 0.9936
O19 H19A 0.8697
O19 H19B 0.9313
O20 H20A 0.9630
O20 H20B 0.8164
O21 H21A 0.8695
O21 H21B 0.9179
O22 H22A 0.8108
O22 H22B 0.8921
O37 C32 1.380(6)
O37 H37 0.8071
O38 C41 1.369(7)
O38 H38 0.7924
O39 C48 1.367(7)
O39 H39 0.8753
O40 C55 1.358(6)
O40 H40 0.9151
O41 H41A 0.8885
O41 H41B 0.9226
O42 H42A 0.7604
O42 H42B 0.7846
O43 H43A 0.8142
O43 H43B 0.8672
O44 H44A 0.9713
O44 H44B 0.8834
O45 H45A 0.9935
O45 H45B 0.9604
O46 H46A 0.9112
O46 H46B 0.9090
O47 H47A 1.0015
O47 H47B 0.9709
O48 H48A 0.9884
O48 H48B 0.9731
O49 H49A 0.9745
O49 H49B 0.9485
O50 H50A 0.8299
O50 H50B 0.9698
O51 H51A 0.8286
O51 H51B 0.9005
O52 H52A 0.8533
O52 H52B 0.9301
O53 H53A 0.9081
O53 H53B 0.8110
O54 H54A 0.9069
O54 H54B 0.9199
C1 C6 1.385(7)
C1 C2 1.388(7)
C2 C3 1.382(7)
C2 H2 0.9500
C3 C4 1.406(7)
C3 C7 1.525(7)
C4 C5 1.403(7)
C5 C6 1.386(7)
C5 C28 1.527(7)
C6 H6 0.9500
C7 C8 1.511(7)
C7 H7A 0.9900
C7 H7B 0.9900
C8 C9 1.379(7)
C8 C13 1.418(7)
C9 C10 1.400(7)
C9 H9 0.9500
C10 C11 1.399(7)
C11 C12 1.395(7)
C11 H11 0.9500
C12 C13 1.394(7)
C12 C14 1.519(7)
C14 C15 1.514(7)
C14 H14A 0.9900
C14 H14B 0.9900
C15 C16 1.380(7)
C15 C20 1.404(7)
C16 C17 1.380(7)
C16 H16 0.9500
C17 C18 1.383(7)
C18 C19 1.402(7)
C18 H18A 0.9500
C19 C20 1.411(7)
C19 C21 1.523(7)
C21 C22 1.516(7)
C21 H21C 0.9900
C21 H21D 0.9900
C22 C23 1.387(7)
C22 C27 1.420(7)
C23 C24 1.391(7)
C23 H23 0.9500
C24 C25 1.385(7)
C25 C26 1.393(7)
C25 H25 0.9500
C26 C27 1.401(7)
C26 C28 1.510(7)
C28 H28A 0.9900
C28 H28B 0.9900
C29 C30 1.382(8)
C29 C34 1.391(7)
C30 C31 1.388(7)
C30 H30 0.9500
C31 C32 1.403(7)
C31 C35 1.518(7)
C32 C33 1.385(7)
C33 C34 1.374(7)
C33 C56 1.525(7)
C34 H34 0.9500
C35 C36 1.517(8)
C35 H35A 0.9900
C35 H35B 0.9900
C36 C37 1.387(8)
C36 C41 1.409(8)
C37 C38 1.389(8)
C37 H37A 0.9500
C38 C39 1.380(9)
C39 C40 1.390(8)
C39 H39A 0.9500
C40 C41 1.394(8)
C40 C42 1.509(8)
C42 C43 1.527(8)
C42 H42C 0.9900
C42 H42D 0.9900
C43 C44 1.395(8)
C43 C48 1.401(8)
C44 C45 1.388(7)
C44 H44 0.9500
C45 C46 1.401(7)
C46 C47 1.387(7)
C46 H46 0.9500
C47 C48 1.405(8)
C47 C49 1.520(7)
C49 C50 1.513(7)
C49 H49C 0.9900
C49 H49D 0.9900
C50 C51 1.390(7)
C50 C55 1.401(7)
C51 C52 1.407(7)
C51 H51 0.9500
C52 C53 1.387(7)
C53 C54 1.392(7)
C53 H53 0.9500
C54 C55 1.415(7)
C54 C56 1.510(7)
C56 H56A 0.9900
C56 H56B 0.9900
C57 C62 1.391(8)
C57 C58 1.395(9)
C58 C59 1.388(9)
C58 H58 0.9500
C59 C60 1.396(10)
C59 H59 0.9500
C60 C61 1.389(10)
C60 H60 0.9500
C61 C62 1.376(9)
C61 H61 0.9500
C62 H62 0.9500
C63 C64 1.380(7)
C63 C68 1.403(8)
C64 C65 1.386(7)
C64 H64 0.9500
C65 C66 1.373(8)
C65 H65 0.9500
C66 C67 1.369(8)
C66 H66 0.9500
C67 C68 1.386(8)
C67 H67 0.9500
C68 H68 0.9500
C69 C74 1.383(8)
C69 C70 1.396(8)
C70 C71 1.382(8)
C70 H70 0.9500
C71 C72 1.379(9)
C71 H71 0.9500
C72 C73 1.401(9)
C72 H72 0.9500
C73 C74 1.380(9)
C73 H73 0.9500
C74 H74 0.9500
C75 C76 1.395(8)
C75 C80 1.401(8)
C76 C77 1.386(8)
C76 H76 0.9500
C77 C78 1.376(8)
C77 H77 0.9500
C78 C79 1.379(8)
C78 H78 0.9500
C79 C80 1.381(8)
C79 H79 0.9500
C80 H80 0.9500
C81 C82 1.394(7)
C81 C86 1.398(7)
C82 C83 1.378(8)
C82 H82 0.9500
C83 C84 1.386(8)
C83 H83 0.9500
C84 C85 1.390(8)
C84 H84 0.9500
C85 C86 1.390(8)
C85 H85 0.9500
C86 H86 0.9500
C87 C92 1.389(7)
C87 C88 1.396(8)
C88 C89 1.389(8)
C88 H88 0.9500
C89 C90 1.376(8)
C89 H89 0.9500
C90 C91 1.378(8)
C90 H90 0.9500
C91 C92 1.381(7)
C91 H91 0.9500
C92 H92 0.9500
C93 C98 1.384(7)
C93 C94 1.407(8)
C94 C95 1.376(9)
C94 H94 0.9500
C95 C96 1.371(9)
C95 H95 0.9500
C96 C97 1.384(9)
C96 H96 0.9500
C97 C98 1.400(8)
C97 H97 0.9500
C98 H98 0.9500
C99 C104 1.392(7)
C99 C100 1.400(7)
C100 C101 1.370(7)
C100 H100 0.9500
C101 C102 1.388(8)
C101 H101 0.9500
C102 C103 1.379(7)
C102 H102 0.9500
C103 C104 1.400(8)
C103 H103 0.9500
C104 H104 0.9500
C105 C106 1.389(7)
C105 C110 1.403(8)
C106 C107 1.383(8)
C106 H106 0.9500
C107 C108 1.371(8)
C107 H107 0.9500
C108 C109 1.386(8)
C108 H108 0.9500
C109 C110 1.383(8)
C109 H109 0.9500
C110 H110 0.9500
C111 C112 1.390(8)
C111 C116 1.415(8)
C112 C113 1.385(8)
C112 H112 0.9500
C113 C114 1.363(8)
C113 H113 0.9500
C114 C115 1.385(8)
C114 H114 0.9500
C115 C116 1.400(8)
C115 H115 0.9500
C116 H116 0.9500
C117 C122 1.402(7)
C117 C118 1.409(8)
C118 C119 1.379(7)
C118 H118 0.9500
C119 C120 1.383(8)
C119 H119 0.9500
C120 C121 1.384(8)
C120 H120 0.9500
C121 C122 1.381(7)
C121 H121 0.9500
C122 H122 0.9500
C123 C124 1.384(8)
C123 C128 1.390(8)
C124 C125 1.378(8)
C124 H124 0.9500
C125 C126 1.386(8)
C125 H125 0.9500
C126 C127 1.376(8)
C126 H126 0.9500
C127 C128 1.386(8)
C127 H127 0.9500
C128 H128 0.9500
C129 C134 1.396(7)
C129 C130 1.407(7)
C130 C131 1.362(8)
C130 H130 0.9500
C131 C132 1.388(8)
C131 H131 0.9500
C132 C133 1.374(8)
C132 H132 0.9500
C133 C134 1.385(8)
C133 H133 0.9500
C134 H134 0.9500
C135 C140 1.391(7)
C135 C136 1.416(7)
C136 C137 1.384(8)
C136 H136 0.9500
C137 C138 1.384(8)
C137 H137 0.9500
C138 C139 1.384(8)
C138 H138 0.9500
C139 C140 1.394(8)
C139 H139 0.9500
C140 H140 0.9500
C141 C146 1.395(8)
C141 C142 1.402(7)
C142 C143 1.386(8)
C142 H142 0.9500
C143 C144 1.385(8)
C143 H143 0.9500
C144 C145 1.371(8)
C144 H144 0.9500
C145 C146 1.390(8)
C145 H145 0.9500
C146 H146 0.9500
C147 C148 1.388(7)
C147 C152 1.397(8)
C148 C149 1.394(8)
C148 H148 0.9500
C149 C150 1.383(8)
C149 H149 0.9500
C150 C151 1.384(8)
C150 H150 0.9500
C151 C152 1.378(7)
C151 H151 0.9500
C152 H152 0.9500
C153 C158 1.379(8)
C153 C154 1.407(8)
C154 C155 1.370(9)
C154 H154 0.9500
C155 C156 1.393(10)
C155 H155 0.9500
C156 C157 1.381(10)
C156 H156 0.9500
C157 C158 1.383(8)
C157 H157 0.9500
C158 H158 0.9500
C159 C160 1.340(9)
C159 C164 1.380(8)
C160 C161 1.382(10)
C160 H160 0.9500
C161 C162 1.365(11)
C161 H161 0.9500
C162 C163 1.331(10)
C162 H162 0.9500
C163 C164 1.373(9)
C163 H163 0.9500
C164 H164 0.9500
C165 C170 1.384(8)
C165 C166 1.407(8)
C166 C167 1.372(9)
C166 H166 0.9500
C167 C168 1.379(9)
C167 H167 0.9500
C168 C169 1.385(9)
C168 H168 0.9500
C169 C170 1.390(8)
C169 H169 0.9500
C170 H170 0.9500
C171 C172 1.388(8)
C171 C176 1.407(8)
C172 C173 1.383(8)
C172 H172 0.9500
C173 C174 1.374(9)
C173 H173 0.9500
C174 C175 1.378(9)
C174 H174 0.9500
C175 C176 1.382(8)
C175 H175 0.9500
C176 H176 0.9500

loop_
_geom_hbond_atom_site_label_D
_geom_hbond_atom_site_label_H
_geom_hbond_atom_site_label_A
_geom_hbond_distance_DH
_geom_hbond_distance_HA
_geom_hbond_distance_DA
_geom_hbond_angle_DHA
_geom_hbond_site_symmetry_A
O15 H15 O16 0.80 1.73 2.515(5) 165.0 .
O17 H17 O18 0.99 1.96 2.856(5) 150.7 .
O18 H18 O15 0.99 1.95 2.630(5) 123.0 .
O19 H19A O5 0.87 1.92 2.755(5) 161.0 .
O19 H19B O33 0.93 1.77 2.652(5) 158.1 2_656
O20 H20A O31 0.96 1.74 2.696(6) 168.7 2_656
O20 H20B O36 0.82 1.95 2.705(5) 152.5 2_656
O21 H21A O35 0.87 1.81 2.666(5) 168.6 2_656
O21 H21B O55 0.92 1.70 2.585(8) 160.1 .
O22 H22A O29 0.81 1.99 2.770(7) 161.8 2_756
O22 H22B O45 0.89 1.91 2.662(6) 141.2 .
O37 H37 O40 0.81 1.91 2.578(5) 140.0 .
O38 H38 O39 0.79 2.14 2.780(7) 137.9 .
O39 H39 O40 0.88 1.97 2.828(6) 165.3 .
O40 H40 O16 0.92 1.58 2.478(5) 164.8 .
O41 H41A O14 0.89 1.79 2.664(5) 165.2 2_666
O41 H41B O51 0.92 1.79 2.644(5) 152.8 .
O42 H42A O8 0.76 1.93 2.679(5) 166.9 2_766
O42 H42B O50 0.78 1.86 2.641(5) 171.6 2_666
O43 H43A O6 0.81 1.85 2.653(5) 171.4 2_766
O43 H43B O9 0.87 1.86 2.678(5) 157.2 2_766
O44 H44A O9 0.97 1.74 2.651(6) 154.4 2_766
O44 H44B O26 0.88 2.16 2.983(8) 155.3 .
O45 H45A O4 0.99 2.02 2.851(6) 139.9 .
O45 H45B O53 0.96 2.14 2.652(6) 112.1 2_756
O46 H46A O12 0.91 2.14 2.957(6) 148.9 .
O46 H46B O58 0.91 1.84 2.734(8) 165.8 .
O47 H47A O7 1.00 1.82 2.755(5) 153.4 .
O47 H47B O32 0.97 1.95 2.725(6) 134.7 2_756
O48 H48A O8 0.99 1.96 2.938(5) 172.1 .
O48 H48B O12 0.97 2.03 2.902(6) 147.8 1_655
O49 H49A O10 0.97 1.84 2.806(5) 169.6 .
O49 H49B O13 0.95 1.89 2.800(5) 160.9 .
O50 H50A O12 0.83 2.01 2.841(5) 174.2 .
O50 H50B O58 0.97 1.87 2.765(7) 151.9 .
O51 H51A O27 0.83 2.06 2.838(6) 156.0 .
O51 H51B O57 0.90 1.82 2.686(6) 161.8 .
O52 H52A O26 0.85 1.99 2.837(6) 171.8 .
O52 H52B O30 0.93 1.98 2.862(6) 157.2 .
O53 H53A O28 0.91 1.80 2.707(7) 174.7 .
O53 H53B O47 0.81 1.96 2.719(6) 155.0 2_756
O54 H54A O33 0.91 2.12 2.973(5) 155.6 .
O54 H54B O48 0.92 1.93 2.831(5) 165.0 2_756
C2 H2 O45 0.95 2.57 3.424(7) 149.9 .
C6 H6 O54 0.95 2.56 3.415(7) 150.2 2_656
C18 H18A O49 0.95 2.59 3.509(6) 162.4 .
C70 H70 O9 0.95 2.49 3.298(7) 143.3 .
C74 H74 O24 0.95 2.60 3.374(7) 138.8 1_554
C80 H80 O4 0.95 2.57 3.204(7) 124.2 .
C86 H86 O2 0.95 2.43 3.342(7) 160.3 1_556
C88 H88 O36 0.95 2.37 3.215(7) 147.8 .
C100 H100 O2 0.95 2.54 3.367(6) 145.6 1_556
C122 H122 O54 0.95 2.53 3.378(7) 149.0 2_656
C158 H158 O32 0.95 2.45 3.329(8) 153.3 2_657

loop_
_platon_squeeze_void_nr
_platon_squeeze_void_average_x
_platon_squeeze_void_average_y
_platon_squeeze_void_average_z
_platon_squeeze_void_volume
_platon_squeeze_void_count_electrons
_platon_squeeze_void_content
1 0.151 0.305 0.729 17 9 ' '
2 0.148 0.553 0.360 11 2 ' '
3 0.255 0.241 0.510 32 1 ' '
4 0.354 0.952 0.645 13 1 ' '
5 0.646 0.048 0.355 14 1 ' '
6 0.745 0.759 0.490 32 1 ' '
7 0.848 0.695 0.271 17 9 ' '
8 0.852 0.447 0.641 10 2 ' '
